data_8107496
loop_
_publ_author_name
'Klenner, Steffen'
'Block, Theresa'
'P\"ottgen, Rainer'

_publ_section_title
;
 Crystal structure of Eu2Pd3.37(1)Zn13.63(1)
;
_journal_issue 3
_journal_name_full 'Zeitschrift f\"ur Kristallographie - New Crystal Structures'
_journal_page_first 567
_journal_page_last 569
_journal_paper_doi 10.1515/ncrs-2023-0091
_journal_volume 238
_journal_year 2023
_chemical_absolute_configuration .
_chemical_formula_sum 'Eu2 Pd3.366 Zn13.634'
_chemical_formula_weight 1553.5
_space_group_IT_number 166
_space_group_name_Hall '-R 3 2"'
_space_group_name_H-M_alt 'R -3 m :H'
_symmetry_cell_setting trigonal
_symmetry_Int_Tables_number 166
_symmetry_space_group_name_Hall '-R 3 2"'
_symmetry_space_group_name_H-M 'R -3 m :H'
_cell_angle_alpha 90
_cell_angle_beta 90
_cell_angle_gamma 120
_cell_formula_units_Z 3
_cell_length_a 9.1693(7)
_cell_length_b 9.1693(7)
_cell_length_c 13.2443(13)
_cell_measurement_temperature 293
_cell_volume 964.34(14)
_diffrn_ambient_temperature 293
_diffrn_measured_fraction_theta_full 1
_diffrn_measured_fraction_theta_max 1
_diffrn_measurement_device_type 'IPDS Stoe'
_diffrn_radiation_monochromator graphite
_diffrn_radiation_probe x-ray
_diffrn_radiation_source 'X-ray tube'
_diffrn_radiation_type 'Mo K\a'
_diffrn_radiation_wavelength 0.71073
_diffrn_reflns_av_R_equivalents 0.0369
_diffrn_reflns_av_unetI/netI 0.0089
_diffrn_reflns_limit_h_max 14
_diffrn_reflns_limit_h_min -14
_diffrn_reflns_limit_k_max 14
_diffrn_reflns_limit_k_min -13
_diffrn_reflns_limit_l_max 20
_diffrn_reflns_limit_l_min -20
_diffrn_reflns_number 9175
_diffrn_reflns_theta_full 33.34
_diffrn_reflns_theta_max 33.34
_diffrn_reflns_theta_min 2.99
_exptl_absorpt_coefficient_mu 39.0
_exptl_crystal_density_diffrn 8.02
_exptl_crystal_F_000 2070
_refine_diff_density_max 1.12
_refine_diff_density_min -0.78
_refine_ls_extinction_coef 315(13)
_refine_ls_extinction_method 'B-C type 1 Lorentzian isotropic (Becker & Coppens, 1974)'
_refine_ls_goodness_of_fit_gt 1.01
_refine_ls_goodness_of_fit_ref 0.99
_refine_ls_number_constraints 10
_refine_ls_number_parameters 26
_refine_ls_number_reflns 488
_refine_ls_number_restraints 0
_refine_ls_R_factor_all 0.0182
_refine_ls_R_factor_gt 0.0119
_refine_ls_shift/su_max 0.0002
_refine_ls_shift/su_mean 0.0001
_refine_ls_structure_factor_coef Fsqd
_refine_ls_weighting_details w=1/(\s^2^(I)+0.0004I^2^)
_refine_ls_weighting_scheme sigma
_refine_ls_wR_factor_gt 0.0268
_refine_ls_wR_factor_ref 0.0287
_reflns_number_gt 417
_reflns_number_total 488
_reflns_threshold_expression I>3\s(I)
_cod_data_source_file suppl_j_ncrs-2023-0091_suppl_001.cif
_cod_data_source_block I
_cod_depositor_comments
;
The following automatic conversions were performed:

data item '_diffrn_radiation_probe' value 'X-ray' was changed to
'x-ray' in accordance with the built-in table derived from the CIF
Core dictionary named 'cif_core.dic' version 2.4.5 last updated on
2014-11-21.

Automatic conversion script
Id: cif_fix_values 8738 2021-04-28 16:35:53Z antanas 
;
_cod_original_sg_symbol_Hall '-R 3;-2"'
_cod_original_sg_symbol_H-M 'R -3 m'
_cod_database_code 8107496

loop_
_space_group_symop_id
_space_group_symop_operation_xyz
1 x,y,z
2 -y,x-y,z
3 -x+y,-x,z
4 y,x,-z
5 x-y,-y,-z
6 -x,-x+y,-z
7 -x,-y,-z
8 y,-x+y,-z
9 x-y,x,-z
10 -y,-x,z
11 -x+y,y,z
12 x,x-y,z
13 x+2/3,y+1/3,z+1/3
14 -y+2/3,x-y+1/3,z+1/3
15 -x+y+2/3,-x+1/3,z+1/3
16 y+2/3,x+1/3,-z+1/3
17 x-y+2/3,-y+1/3,-z+1/3
18 -x+2/3,-x+y+1/3,-z+1/3
19 -x+2/3,-y+1/3,-z+1/3
20 y+2/3,-x+y+1/3,-z+1/3
21 x-y+2/3,x+1/3,-z+1/3
22 -y+2/3,-x+1/3,z+1/3
23 -x+y+2/3,y+1/3,z+1/3
24 x+2/3,x-y+1/3,z+1/3
25 x+1/3,y+2/3,z+2/3
26 -y+1/3,x-y+2/3,z+2/3
27 -x+y+1/3,-x+2/3,z+2/3
28 y+1/3,x+2/3,-z+2/3
29 x-y+1/3,-y+2/3,-z+2/3
30 -x+1/3,-x+y+2/3,-z+2/3
31 -x+1/3,-y+2/3,-z+2/3
32 y+1/3,-x+y+2/3,-z+2/3
33 x-y+1/3,x+2/3,-z+2/3
34 -y+1/3,-x+2/3,z+2/3
35 -x+y+1/3,y+2/3,z+2/3
36 x+1/3,x-y+2/3,z+2/3

loop_
_atom_site_label
_atom_site_type_symbol
_atom_site_fract_x
_atom_site_fract_y
_atom_site_fract_z
_atom_site_adp_type
_atom_site_U_iso_or_equiv
_atom_site_site_symmetry_multiplicity
_atom_site_occupancy
_atom_site_calc_flag
_atom_site_refinement_flags
_atom_site_disorder_assembly
_atom_site_disorder_group
Eu1 Eu 0 0 0.34506(2) Uani 0.01304(7) 6 1 d . . .
Pd1 Pd 0.5 0 0.5 Uani 0.01283(13) 9 0.917(10) d . . .
Zn1 Zn 0.5 0 0.5 Uani 0.01283(13) 9 0.083(10) d . . .
Zn2 Zn 0.50154(2) 0.49846(2) 0.15132(4) Uani 0.01548(15) 18 0.897(8) d . . .
Pd2 Pd 0.50154(2) 0.49846(2) 0.15132(4) Uani 0.01548(15) 18 0.103(8) d . . .
Zn3 Zn 0.29377(5) 0 0 Uani 0.01484(12) 18 1 d . . .
Zn4 Zn 0 0 0.10343(5) Uani 0.01629(16) 6 1 d . . .

loop_
_atom_site_aniso_label
_atom_site_aniso_type_symbol
_atom_site_aniso_U_11
_atom_site_aniso_U_22
_atom_site_aniso_U_33
_atom_site_aniso_U_12
_atom_site_aniso_U_13
_atom_site_aniso_U_23
Eu1 Eu 0.01183(9) 0.01183(9) 0.01544(12) 0.00592(4) 0 0
Pd1 Pd 0.01272(16) 0.01628(19) 0.01067(17) 0.00814(10) 0.00034(6) 0.00067(11)
Zn1 Zn 0.01272(16) 0.01628(19) 0.01067(17) 0.00814(10) 0.00034(6) 0.00067(11)
Zn2 Zn 0.01316(19) 0.01316(19) 0.0166(2) 0.00395(14) -0.00105(6) 0.00105(6)
Pd2 Pd 0.01316(19) 0.01316(19) 0.0166(2) 0.00395(14) -0.00105(6) 0.00105(6)
Zn3 Zn 0.01856(15) 0.01228(17) 0.01158(16) 0.00614(8) -0.00093(5) -0.00185(11)
Zn4 Zn 0.01609(19) 0.01609(19) 0.0167(3) 0.00805(9) 0 0

loop_
_atom_type_symbol
_atom_type_scat_dispersion_real
_atom_type_scat_dispersion_imag
_atom_type_scat_source
Eu -0.1578 3.6682 'International Tables Vol C tables 4.2.6.8 and 6.1.1.1'
Pd -0.9988 1.0072 'International Tables Vol C tables 4.2.6.8 and 6.1.1.1'
Zn 0.2839 1.4301 'International Tables Vol C tables 4.2.6.8 and 6.1.1.1'

loop_
_geom_angle_atom_site_label_1
_geom_angle_atom_site_label_2
_geom_angle_atom_site_label_3
_geom_angle_site_symmetry_1
_geom_angle_site_symmetry_2
_geom_angle_site_symmetry_3
_geom_angle
Pd1 Eu1 Pd1 25_444 . 26_544 80.494(9)
Pd1 Eu1 Pd1 25_444 . 27_554 80.494(8)
Pd1 Eu1 Zn1 25_444 . 25_444 0.0(5)
Pd1 Eu1 Zn1 25_444 . 26_544 80.494(9)
Pd1 Eu1 Zn1 25_444 . 27_554 80.494(8)
Pd1 Eu1 Zn2 25_444 . 13_445 94.142(8)
Pd1 Eu1 Zn2 25_444 . 14_555 172.934(11)
Pd1 Eu1 Zn2 25_444 . 15_455 94.142(9)
Pd1 Eu1 Zn2 25_444 . 16_445 44.663(7)
Pd1 Eu1 Zn2 25_444 . 28_445 135.610(6)
Pd1 Eu1 Zn2 25_444 . 17_455 44.663(7)
Pd1 Eu1 Zn2 25_444 . 29_555 135.610(6)
Pd1 Eu1 Zn2 25_444 . 18_555 98.778(13)
Pd1 Eu1 Zn2 25_444 . 30_545 81.924(11)
Pd1 Eu1 Pd2 25_444 . 13_445 94.142(8)
Pd1 Eu1 Pd2 25_444 . 14_555 172.934(11)
Pd1 Eu1 Pd2 25_444 . 15_455 94.142(9)
Pd1 Eu1 Pd2 25_444 . 16_445 44.663(7)
Pd1 Eu1 Pd2 25_444 . 28_445 135.610(6)
Pd1 Eu1 Pd2 25_444 . 17_455 44.663(7)
Pd1 Eu1 Pd2 25_444 . 29_555 135.610(6)
Pd1 Eu1 Pd2 25_444 . 18_555 98.778(13)
Pd1 Eu1 Pd2 25_444 . 30_545 81.924(11)
Pd1 Eu1 Zn3 25_444 . 13_455 125.071(9)
Pd1 Eu1 Zn3 25_444 . 14_445 44.759(5)
Pd1 Eu1 Zn3 25_444 . 15_555 92.305(8)
Pd1 Eu1 Zn3 25_444 . 19_555 125.071(9)
Pd1 Eu1 Zn3 25_444 . 20_455 92.305(8)
Pd1 Eu1 Zn3 25_444 . 21_445 44.759(6)
Pd1 Eu1 Zn4 25_444 . . 48.248(6)
Pd1 Eu1 Pd1 26_544 . 27_554 80.494(8)
Pd1 Eu1 Zn1 26_544 . 25_444 80.494(9)
Pd1 Eu1 Zn1 26_544 . 26_544 0.0(5)
Pd1 Eu1 Zn1 26_544 . 27_554 80.494(8)
Pd1 Eu1 Zn2 26_544 . 13_445 94.142(8)
Pd1 Eu1 Zn2 26_544 . 14_555 94.142(9)
Pd1 Eu1 Zn2 26_544 . 15_455 172.934(11)
Pd1 Eu1 Zn2 26_544 . 16_445 44.663(7)
Pd1 Eu1 Zn2 26_544 . 28_445 135.610(6)
Pd1 Eu1 Zn2 26_544 . 17_455 98.778(13)
Pd1 Eu1 Zn2 26_544 . 29_555 81.924(11)
Pd1 Eu1 Zn2 26_544 . 18_555 44.663(7)
Pd1 Eu1 Zn2 26_544 . 30_545 135.610(6)
Pd1 Eu1 Pd2 26_544 . 13_445 94.142(8)
Pd1 Eu1 Pd2 26_544 . 14_555 94.142(9)
Pd1 Eu1 Pd2 26_544 . 15_455 172.934(11)
Pd1 Eu1 Pd2 26_544 . 16_445 44.663(7)
Pd1 Eu1 Pd2 26_544 . 28_445 135.610(6)
Pd1 Eu1 Pd2 26_544 . 17_455 98.778(13)
Pd1 Eu1 Pd2 26_544 . 29_555 81.924(11)
Pd1 Eu1 Pd2 26_544 . 18_555 44.663(7)
Pd1 Eu1 Pd2 26_544 . 30_545 135.610(6)
Pd1 Eu1 Zn3 26_544 . 13_455 92.305(8)
Pd1 Eu1 Zn3 26_544 . 14_445 125.071(9)
Pd1 Eu1 Zn3 26_544 . 15_555 44.759(6)
Pd1 Eu1 Zn3 26_544 . 19_555 44.759(5)
Pd1 Eu1 Zn3 26_544 . 20_455 125.071(9)
Pd1 Eu1 Zn3 26_544 . 21_445 92.305(8)
Pd1 Eu1 Zn4 26_544 . . 48.248(6)
Pd1 Eu1 Zn1 27_554 . 25_444 80.494(8)
Pd1 Eu1 Zn1 27_554 . 26_544 80.494(8)
Pd1 Eu1 Zn1 27_554 . 27_554 0.0(5)
Pd1 Eu1 Zn2 27_554 . 13_445 172.934(11)
Pd1 Eu1 Zn2 27_554 . 14_555 94.142(9)
Pd1 Eu1 Zn2 27_554 . 15_455 94.142(9)
Pd1 Eu1 Zn2 27_554 . 16_445 98.778(12)
Pd1 Eu1 Zn2 27_554 . 28_445 81.924(9)
Pd1 Eu1 Zn2 27_554 . 17_455 44.663(7)
Pd1 Eu1 Zn2 27_554 . 29_555 135.610(7)
Pd1 Eu1 Zn2 27_554 . 18_555 44.663(7)
Pd1 Eu1 Zn2 27_554 . 30_545 135.610(7)
Pd1 Eu1 Pd2 27_554 . 13_445 172.934(11)
Pd1 Eu1 Pd2 27_554 . 14_555 94.142(9)
Pd1 Eu1 Pd2 27_554 . 15_455 94.142(9)
Pd1 Eu1 Pd2 27_554 . 16_445 98.778(12)
Pd1 Eu1 Pd2 27_554 . 28_445 81.924(9)
Pd1 Eu1 Pd2 27_554 . 17_455 44.663(7)
Pd1 Eu1 Pd2 27_554 . 29_555 135.610(7)
Pd1 Eu1 Pd2 27_554 . 18_555 44.663(7)
Pd1 Eu1 Pd2 27_554 . 30_545 135.610(7)
Pd1 Eu1 Zn3 27_554 . 13_455 44.759(4)
Pd1 Eu1 Zn3 27_554 . 14_445 92.305(9)
Pd1 Eu1 Zn3 27_554 . 15_555 125.071(9)
Pd1 Eu1 Zn3 27_554 . 19_555 92.305(9)
Pd1 Eu1 Zn3 27_554 . 20_455 44.759(4)
Pd1 Eu1 Zn3 27_554 . 21_445 125.071(9)
Pd1 Eu1 Zn4 27_554 . . 48.248(5)
Zn1 Eu1 Zn1 25_444 . 26_544 80.494(9)
Zn1 Eu1 Zn1 25_444 . 27_554 80.494(8)
Zn1 Eu1 Zn2 25_444 . 13_445 94.142(8)
Zn1 Eu1 Zn2 25_444 . 14_555 172.934(11)
Zn1 Eu1 Zn2 25_444 . 15_455 94.142(9)
Zn1 Eu1 Zn2 25_444 . 16_445 44.663(7)
Zn1 Eu1 Zn2 25_444 . 28_445 135.610(6)
Zn1 Eu1 Zn2 25_444 . 17_455 44.663(7)
Zn1 Eu1 Zn2 25_444 . 29_555 135.610(6)
Zn1 Eu1 Zn2 25_444 . 18_555 98.778(13)
Zn1 Eu1 Zn2 25_444 . 30_545 81.924(11)
Zn1 Eu1 Pd2 25_444 . 13_445 94.142(8)
Zn1 Eu1 Pd2 25_444 . 14_555 172.934(11)
Zn1 Eu1 Pd2 25_444 . 15_455 94.142(9)
Zn1 Eu1 Pd2 25_444 . 16_445 44.663(7)
Zn1 Eu1 Pd2 25_444 . 28_445 135.610(6)
Zn1 Eu1 Pd2 25_444 . 17_455 44.663(7)
Zn1 Eu1 Pd2 25_444 . 29_555 135.610(6)
Zn1 Eu1 Pd2 25_444 . 18_555 98.778(13)
Zn1 Eu1 Pd2 25_444 . 30_545 81.924(11)
Zn1 Eu1 Zn3 25_444 . 13_455 125.071(9)
Zn1 Eu1 Zn3 25_444 . 14_445 44.759(5)
Zn1 Eu1 Zn3 25_444 . 15_555 92.305(8)
Zn1 Eu1 Zn3 25_444 . 19_555 125.071(9)
Zn1 Eu1 Zn3 25_444 . 20_455 92.305(8)
Zn1 Eu1 Zn3 25_444 . 21_445 44.759(6)
Zn1 Eu1 Zn4 25_444 . . 48.248(6)
Zn1 Eu1 Zn1 26_544 . 27_554 80.494(8)
Zn1 Eu1 Zn2 26_544 . 13_445 94.142(8)
Zn1 Eu1 Zn2 26_544 . 14_555 94.142(9)
Zn1 Eu1 Zn2 26_544 . 15_455 172.934(11)
Zn1 Eu1 Zn2 26_544 . 16_445 44.663(7)
Zn1 Eu1 Zn2 26_544 . 28_445 135.610(6)
Zn1 Eu1 Zn2 26_544 . 17_455 98.778(13)
Zn1 Eu1 Zn2 26_544 . 29_555 81.924(11)
Zn1 Eu1 Zn2 26_544 . 18_555 44.663(7)
Zn1 Eu1 Zn2 26_544 . 30_545 135.610(6)
Zn1 Eu1 Pd2 26_544 . 13_445 94.142(8)
Zn1 Eu1 Pd2 26_544 . 14_555 94.142(9)
Zn1 Eu1 Pd2 26_544 . 15_455 172.934(11)
Zn1 Eu1 Pd2 26_544 . 16_445 44.663(7)
Zn1 Eu1 Pd2 26_544 . 28_445 135.610(6)
Zn1 Eu1 Pd2 26_544 . 17_455 98.778(13)
Zn1 Eu1 Pd2 26_544 . 29_555 81.924(11)
Zn1 Eu1 Pd2 26_544 . 18_555 44.663(7)
Zn1 Eu1 Pd2 26_544 . 30_545 135.610(6)
Zn1 Eu1 Zn3 26_544 . 13_455 92.305(8)
Zn1 Eu1 Zn3 26_544 . 14_445 125.071(9)
Zn1 Eu1 Zn3 26_544 . 15_555 44.759(6)
Zn1 Eu1 Zn3 26_544 . 19_555 44.759(5)
Zn1 Eu1 Zn3 26_544 . 20_455 125.071(9)
Zn1 Eu1 Zn3 26_544 . 21_445 92.305(8)
Zn1 Eu1 Zn4 26_544 . . 48.248(6)
Zn1 Eu1 Zn2 27_554 . 13_445 172.934(11)
Zn1 Eu1 Zn2 27_554 . 14_555 94.142(9)
Zn1 Eu1 Zn2 27_554 . 15_455 94.142(9)
Zn1 Eu1 Zn2 27_554 . 16_445 98.778(12)
Zn1 Eu1 Zn2 27_554 . 28_445 81.924(9)
Zn1 Eu1 Zn2 27_554 . 17_455 44.663(7)
Zn1 Eu1 Zn2 27_554 . 29_555 135.610(7)
Zn1 Eu1 Zn2 27_554 . 18_555 44.663(7)
Zn1 Eu1 Zn2 27_554 . 30_545 135.610(7)
Zn1 Eu1 Pd2 27_554 . 13_445 172.934(11)
Zn1 Eu1 Pd2 27_554 . 14_555 94.142(9)
Zn1 Eu1 Pd2 27_554 . 15_455 94.142(9)
Zn1 Eu1 Pd2 27_554 . 16_445 98.778(12)
Zn1 Eu1 Pd2 27_554 . 28_445 81.924(9)
Zn1 Eu1 Pd2 27_554 . 17_455 44.663(7)
Zn1 Eu1 Pd2 27_554 . 29_555 135.610(7)
Zn1 Eu1 Pd2 27_554 . 18_555 44.663(7)
Zn1 Eu1 Pd2 27_554 . 30_545 135.610(7)
Zn1 Eu1 Zn3 27_554 . 13_455 44.759(4)
Zn1 Eu1 Zn3 27_554 . 14_445 92.305(9)
Zn1 Eu1 Zn3 27_554 . 15_555 125.071(9)
Zn1 Eu1 Zn3 27_554 . 19_555 92.305(9)
Zn1 Eu1 Zn3 27_554 . 20_455 44.759(4)
Zn1 Eu1 Zn3 27_554 . 21_445 125.071(9)
Zn1 Eu1 Zn4 27_554 . . 48.248(5)
Zn2 Eu1 Zn2 13_445 . 14_555 90.815(12)
Zn2 Eu1 Zn2 13_445 . 15_455 90.815(12)
Zn2 Eu1 Zn2 13_445 . 16_445 74.156(11)
Zn2 Eu1 Zn2 13_445 . 28_445 105.142(14)
Zn2 Eu1 Zn2 13_445 . 17_455 132.776(8)
Zn2 Eu1 Zn2 13_445 . 29_555 47.058(8)
Zn2 Eu1 Zn2 13_445 . 18_555 132.776(8)
Zn2 Eu1 Zn2 13_445 . 30_545 47.058(8)
Zn2 Eu1 Pd2 13_445 . 13_445 0.0(5)
Zn2 Eu1 Pd2 13_445 . 14_555 90.815(12)
Zn2 Eu1 Pd2 13_445 . 15_455 90.815(12)
Zn2 Eu1 Pd2 13_445 . 16_445 74.156(11)
Zn2 Eu1 Pd2 13_445 . 28_445 105.142(14)
Zn2 Eu1 Pd2 13_445 . 17_455 132.776(8)
Zn2 Eu1 Pd2 13_445 . 29_555 47.058(8)
Zn2 Eu1 Pd2 13_445 . 18_555 132.776(8)
Zn2 Eu1 Pd2 13_445 . 30_545 47.058(8)
Zn2 Eu1 Zn3 13_445 . 13_455 140.785(11)
Zn2 Eu1 Zn3 13_445 . 14_445 87.008(9)
Zn2 Eu1 Zn3 13_445 . 15_555 50.120(8)
Zn2 Eu1 Zn3 13_445 . 19_555 87.008(9)
Zn2 Eu1 Zn3 13_445 . 20_455 140.785(11)
Zn2 Eu1 Zn3 13_445 . 21_445 50.120(8)
Zn2 Eu1 Zn4 13_445 . . 124.686(9)
Zn2 Eu1 Zn2 14_555 . 15_455 90.815(12)
Zn2 Eu1 Zn2 14_555 . 16_445 132.776(8)
Zn2 Eu1 Zn2 14_555 . 28_445 47.058(8)
Zn2 Eu1 Zn2 14_555 . 17_455 132.776(8)
Zn2 Eu1 Zn2 14_555 . 29_555 47.058(9)
Zn2 Eu1 Zn2 14_555 . 18_555 74.156(13)
Zn2 Eu1 Zn2 14_555 . 30_545 105.142(15)
Zn2 Eu1 Pd2 14_555 . 13_445 90.815(12)
Zn2 Eu1 Pd2 14_555 . 14_555 0.0(5)
Zn2 Eu1 Pd2 14_555 . 15_455 90.815(12)
Zn2 Eu1 Pd2 14_555 . 16_445 132.776(8)
Zn2 Eu1 Pd2 14_555 . 28_445 47.058(8)
Zn2 Eu1 Pd2 14_555 . 17_455 132.776(8)
Zn2 Eu1 Pd2 14_555 . 29_555 47.058(9)
Zn2 Eu1 Pd2 14_555 . 18_555 74.156(13)
Zn2 Eu1 Pd2 14_555 . 30_545 105.142(15)
Zn2 Eu1 Zn3 14_555 . 13_455 50.120(9)
Zn2 Eu1 Zn3 14_555 . 14_445 140.785(11)
Zn2 Eu1 Zn3 14_555 . 15_555 87.008(9)
Zn2 Eu1 Zn3 14_555 . 19_555 50.120(8)
Zn2 Eu1 Zn3 14_555 . 20_455 87.008(9)
Zn2 Eu1 Zn3 14_555 . 21_445 140.785(12)
Zn2 Eu1 Zn4 14_555 . . 124.686(9)
Zn2 Eu1 Zn2 15_455 . 16_445 132.776(8)
Zn2 Eu1 Zn2 15_455 . 28_445 47.058(8)
Zn2 Eu1 Zn2 15_455 . 17_455 74.156(13)
Zn2 Eu1 Zn2 15_455 . 29_555 105.142(15)
Zn2 Eu1 Zn2 15_455 . 18_555 132.776(8)
Zn2 Eu1 Zn2 15_455 . 30_545 47.058(9)
Zn2 Eu1 Pd2 15_455 . 13_445 90.815(12)
Zn2 Eu1 Pd2 15_455 . 14_555 90.815(12)
Zn2 Eu1 Pd2 15_455 . 15_455 0.0(5)
Zn2 Eu1 Pd2 15_455 . 16_445 132.776(8)
Zn2 Eu1 Pd2 15_455 . 28_445 47.058(8)
Zn2 Eu1 Pd2 15_455 . 17_455 74.156(13)
Zn2 Eu1 Pd2 15_455 . 29_555 105.142(15)
Zn2 Eu1 Pd2 15_455 . 18_555 132.776(8)
Zn2 Eu1 Pd2 15_455 . 30_545 47.058(9)
Zn2 Eu1 Zn3 15_455 . 13_455 87.008(9)
Zn2 Eu1 Zn3 15_455 . 14_445 50.120(8)
Zn2 Eu1 Zn3 15_455 . 15_555 140.785(12)
Zn2 Eu1 Zn3 15_455 . 19_555 140.785(11)
Zn2 Eu1 Zn3 15_455 . 20_455 50.120(9)
Zn2 Eu1 Zn3 15_455 . 21_445 87.008(9)
Zn2 Eu1 Zn4 15_455 . . 124.686(9)
Zn2 Eu1 Zn2 16_445 . 28_445 179.299(12)
Zn2 Eu1 Zn2 16_445 . 17_455 83.908(12)
Zn2 Eu1 Zn2 16_445 . 29_555 96.611(10)
Zn2 Eu1 Zn2 16_445 . 18_555 83.908(12)
Zn2 Eu1 Zn2 16_445 . 30_545 96.611(10)
Zn2 Eu1 Pd2 16_445 . 13_445 74.156(11)
Zn2 Eu1 Pd2 16_445 . 14_555 132.776(8)
Zn2 Eu1 Pd2 16_445 . 15_455 132.776(8)
Zn2 Eu1 Pd2 16_445 . 16_445 0.0(5)
Zn2 Eu1 Pd2 16_445 . 28_445 179.299(12)
Zn2 Eu1 Pd2 16_445 . 17_455 83.908(12)
Zn2 Eu1 Pd2 16_445 . 29_555 96.611(10)
Zn2 Eu1 Pd2 16_445 . 18_555 83.908(12)
Zn2 Eu1 Pd2 16_445 . 30_545 96.611(10)
Zn2 Eu1 Zn3 16_445 . 13_455 132.189(11)
Zn2 Eu1 Zn3 16_445 . 14_445 83.985(9)
Zn2 Eu1 Zn3 16_445 . 15_555 48.873(7)
Zn2 Eu1 Zn3 16_445 . 19_555 83.985(9)
Zn2 Eu1 Zn3 16_445 . 20_455 132.189(11)
Zn2 Eu1 Zn3 16_445 . 21_445 48.873(7)
Zn2 Eu1 Zn4 16_445 . . 50.530(8)
Zn2 Eu1 Zn2 28_445 . 17_455 96.611(10)
Zn2 Eu1 Zn2 28_445 . 29_555 82.866(12)
Zn2 Eu1 Zn2 28_445 . 18_555 96.611(10)
Zn2 Eu1 Zn2 28_445 . 30_545 82.866(12)
Zn2 Eu1 Pd2 28_445 . 13_445 105.142(14)
Zn2 Eu1 Pd2 28_445 . 14_555 47.058(8)
Zn2 Eu1 Pd2 28_445 . 15_455 47.058(8)
Zn2 Eu1 Pd2 28_445 . 16_445 179.299(12)
Zn2 Eu1 Pd2 28_445 . 28_445 0.0(5)
Zn2 Eu1 Pd2 28_445 . 17_455 96.611(10)
Zn2 Eu1 Pd2 28_445 . 29_555 82.866(12)
Zn2 Eu1 Pd2 28_445 . 18_555 96.611(10)
Zn2 Eu1 Pd2 28_445 . 30_545 82.866(12)
Zn2 Eu1 Zn3 28_445 . 13_455 48.394(7)
Zn2 Eu1 Zn3 28_445 . 14_445 95.997(9)
Zn2 Eu1 Zn3 28_445 . 15_555 130.678(10)
Zn2 Eu1 Zn3 28_445 . 19_555 95.997(9)
Zn2 Eu1 Zn3 28_445 . 20_455 48.394(7)
Zn2 Eu1 Zn3 28_445 . 21_445 130.678(10)
Zn2 Eu1 Zn4 28_445 . . 130.172(8)
Zn2 Eu1 Zn2 17_455 . 29_555 179.298(12)
Zn2 Eu1 Zn2 17_455 . 18_555 83.908(12)
Zn2 Eu1 Zn2 17_455 . 30_545 96.611(10)
Zn2 Eu1 Pd2 17_455 . 13_445 132.776(8)
Zn2 Eu1 Pd2 17_455 . 14_555 132.776(8)
Zn2 Eu1 Pd2 17_455 . 15_455 74.156(13)
Zn2 Eu1 Pd2 17_455 . 16_445 83.908(12)
Zn2 Eu1 Pd2 17_455 . 28_445 96.611(10)
Zn2 Eu1 Pd2 17_455 . 17_455 0.0(5)
Zn2 Eu1 Pd2 17_455 . 29_555 179.298(12)
Zn2 Eu1 Pd2 17_455 . 18_555 83.908(12)
Zn2 Eu1 Pd2 17_455 . 30_545 96.611(10)
Zn2 Eu1 Zn3 17_455 . 13_455 83.985(9)
Zn2 Eu1 Zn3 17_455 . 14_445 48.873(8)
Zn2 Eu1 Zn3 17_455 . 15_555 132.189(12)
Zn2 Eu1 Zn3 17_455 . 19_555 132.189(11)
Zn2 Eu1 Zn3 17_455 . 20_455 48.873(9)
Zn2 Eu1 Zn3 17_455 . 21_445 83.985(9)
Zn2 Eu1 Zn4 17_455 . . 50.530(9)
Zn2 Eu1 Zn2 29_555 . 18_555 96.611(10)
Zn2 Eu1 Zn2 29_555 . 30_545 82.866(12)
Zn2 Eu1 Pd2 29_555 . 13_445 47.058(8)
Zn2 Eu1 Pd2 29_555 . 14_555 47.058(9)
Zn2 Eu1 Pd2 29_555 . 15_455 105.142(15)
Zn2 Eu1 Pd2 29_555 . 16_445 96.611(10)
Zn2 Eu1 Pd2 29_555 . 28_445 82.866(12)
Zn2 Eu1 Pd2 29_555 . 17_455 179.298(12)
Zn2 Eu1 Pd2 29_555 . 29_555 0.0(5)
Zn2 Eu1 Pd2 29_555 . 18_555 96.611(10)
Zn2 Eu1 Pd2 29_555 . 30_545 82.866(12)
Zn2 Eu1 Zn3 29_555 . 13_455 95.997(9)
Zn2 Eu1 Zn3 29_555 . 14_445 130.678(10)
Zn2 Eu1 Zn3 29_555 . 15_555 48.394(9)
Zn2 Eu1 Zn3 29_555 . 19_555 48.394(8)
Zn2 Eu1 Zn3 29_555 . 20_455 130.678(11)
Zn2 Eu1 Zn3 29_555 . 21_445 95.997(9)
Zn2 Eu1 Zn4 29_555 . . 130.172(9)
Zn2 Eu1 Zn2 18_555 . 30_545 179.299(12)
Zn2 Eu1 Pd2 18_555 . 13_445 132.776(8)
Zn2 Eu1 Pd2 18_555 . 14_555 74.156(13)
Zn2 Eu1 Pd2 18_555 . 15_455 132.776(8)
Zn2 Eu1 Pd2 18_555 . 16_445 83.908(12)
Zn2 Eu1 Pd2 18_555 . 28_445 96.611(10)
Zn2 Eu1 Pd2 18_555 . 17_455 83.908(12)
Zn2 Eu1 Pd2 18_555 . 29_555 96.611(10)
Zn2 Eu1 Pd2 18_555 . 18_555 0.0(5)
Zn2 Eu1 Pd2 18_555 . 30_545 179.299(12)
Zn2 Eu1 Zn3 18_555 . 13_455 48.873(9)
Zn2 Eu1 Zn3 18_555 . 14_445 132.189(11)
Zn2 Eu1 Zn3 18_555 . 15_555 83.985(9)
Zn2 Eu1 Zn3 18_555 . 19_555 48.873(8)
Zn2 Eu1 Zn3 18_555 . 20_455 83.985(9)
Zn2 Eu1 Zn3 18_555 . 21_445 132.189(12)
Zn2 Eu1 Zn4 18_555 . . 50.530(9)
Zn2 Eu1 Pd2 30_545 . 13_445 47.058(8)
Zn2 Eu1 Pd2 30_545 . 14_555 105.142(15)
Zn2 Eu1 Pd2 30_545 . 15_455 47.058(9)
Zn2 Eu1 Pd2 30_545 . 16_445 96.611(10)
Zn2 Eu1 Pd2 30_545 . 28_445 82.866(12)
Zn2 Eu1 Pd2 30_545 . 17_455 96.611(10)
Zn2 Eu1 Pd2 30_545 . 29_555 82.866(12)
Zn2 Eu1 Pd2 30_545 . 18_555 179.299(12)
Zn2 Eu1 Pd2 30_545 . 30_545 0.0(5)
Zn2 Eu1 Zn3 30_545 . 13_455 130.678(11)
Zn2 Eu1 Zn3 30_545 . 14_445 48.394(8)
Zn2 Eu1 Zn3 30_545 . 15_555 95.997(9)
Zn2 Eu1 Zn3 30_545 . 19_555 130.678(10)
Zn2 Eu1 Zn3 30_545 . 20_455 95.997(9)
Zn2 Eu1 Zn3 30_545 . 21_445 48.394(9)
Zn2 Eu1 Zn4 30_545 . . 130.172(9)
Pd2 Eu1 Pd2 13_445 . 14_555 90.815(12)
Pd2 Eu1 Pd2 13_445 . 15_455 90.815(12)
Pd2 Eu1 Pd2 13_445 . 16_445 74.156(11)
Pd2 Eu1 Pd2 13_445 . 28_445 105.142(14)
Pd2 Eu1 Pd2 13_445 . 17_455 132.776(8)
Pd2 Eu1 Pd2 13_445 . 29_555 47.058(8)
Pd2 Eu1 Pd2 13_445 . 18_555 132.776(8)
Pd2 Eu1 Pd2 13_445 . 30_545 47.058(8)
Pd2 Eu1 Zn3 13_445 . 13_455 140.785(11)
Pd2 Eu1 Zn3 13_445 . 14_445 87.008(9)
Pd2 Eu1 Zn3 13_445 . 15_555 50.120(8)
Pd2 Eu1 Zn3 13_445 . 19_555 87.008(9)
Pd2 Eu1 Zn3 13_445 . 20_455 140.785(11)
Pd2 Eu1 Zn3 13_445 . 21_445 50.120(8)
Pd2 Eu1 Zn4 13_445 . . 124.686(9)
Pd2 Eu1 Pd2 14_555 . 15_455 90.815(12)
Pd2 Eu1 Pd2 14_555 . 16_445 132.776(8)
Pd2 Eu1 Pd2 14_555 . 28_445 47.058(8)
Pd2 Eu1 Pd2 14_555 . 17_455 132.776(8)
Pd2 Eu1 Pd2 14_555 . 29_555 47.058(9)
Pd2 Eu1 Pd2 14_555 . 18_555 74.156(13)
Pd2 Eu1 Pd2 14_555 . 30_545 105.142(15)
Pd2 Eu1 Zn3 14_555 . 13_455 50.120(9)
Pd2 Eu1 Zn3 14_555 . 14_445 140.785(11)
Pd2 Eu1 Zn3 14_555 . 15_555 87.008(9)
Pd2 Eu1 Zn3 14_555 . 19_555 50.120(8)
Pd2 Eu1 Zn3 14_555 . 20_455 87.008(9)
Pd2 Eu1 Zn3 14_555 . 21_445 140.785(12)
Pd2 Eu1 Zn4 14_555 . . 124.686(9)
Pd2 Eu1 Pd2 15_455 . 16_445 132.776(8)
Pd2 Eu1 Pd2 15_455 . 28_445 47.058(8)
Pd2 Eu1 Pd2 15_455 . 17_455 74.156(13)
Pd2 Eu1 Pd2 15_455 . 29_555 105.142(15)
Pd2 Eu1 Pd2 15_455 . 18_555 132.776(8)
Pd2 Eu1 Pd2 15_455 . 30_545 47.058(9)
Pd2 Eu1 Zn3 15_455 . 13_455 87.008(9)
Pd2 Eu1 Zn3 15_455 . 14_445 50.120(8)
Pd2 Eu1 Zn3 15_455 . 15_555 140.785(12)
Pd2 Eu1 Zn3 15_455 . 19_555 140.785(11)
Pd2 Eu1 Zn3 15_455 . 20_455 50.120(9)
Pd2 Eu1 Zn3 15_455 . 21_445 87.008(9)
Pd2 Eu1 Zn4 15_455 . . 124.686(9)
Pd2 Eu1 Pd2 16_445 . 28_445 179.299(12)
Pd2 Eu1 Pd2 16_445 . 17_455 83.908(12)
Pd2 Eu1 Pd2 16_445 . 29_555 96.611(10)
Pd2 Eu1 Pd2 16_445 . 18_555 83.908(12)
Pd2 Eu1 Pd2 16_445 . 30_545 96.611(10)
Pd2 Eu1 Zn3 16_445 . 13_455 132.189(11)
Pd2 Eu1 Zn3 16_445 . 14_445 83.985(9)
Pd2 Eu1 Zn3 16_445 . 15_555 48.873(7)
Pd2 Eu1 Zn3 16_445 . 19_555 83.985(9)
Pd2 Eu1 Zn3 16_445 . 20_455 132.189(11)
Pd2 Eu1 Zn3 16_445 . 21_445 48.873(7)
Pd2 Eu1 Zn4 16_445 . . 50.530(8)
Pd2 Eu1 Pd2 28_445 . 17_455 96.611(10)
Pd2 Eu1 Pd2 28_445 . 29_555 82.866(12)
Pd2 Eu1 Pd2 28_445 . 18_555 96.611(10)
Pd2 Eu1 Pd2 28_445 . 30_545 82.866(12)
Pd2 Eu1 Zn3 28_445 . 13_455 48.394(7)
Pd2 Eu1 Zn3 28_445 . 14_445 95.997(9)
Pd2 Eu1 Zn3 28_445 . 15_555 130.678(10)
Pd2 Eu1 Zn3 28_445 . 19_555 95.997(9)
Pd2 Eu1 Zn3 28_445 . 20_455 48.394(7)
Pd2 Eu1 Zn3 28_445 . 21_445 130.678(10)
Pd2 Eu1 Zn4 28_445 . . 130.172(8)
Pd2 Eu1 Pd2 17_455 . 29_555 179.298(12)
Pd2 Eu1 Pd2 17_455 . 18_555 83.908(12)
Pd2 Eu1 Pd2 17_455 . 30_545 96.611(10)
Pd2 Eu1 Zn3 17_455 . 13_455 83.985(9)
Pd2 Eu1 Zn3 17_455 . 14_445 48.873(8)
Pd2 Eu1 Zn3 17_455 . 15_555 132.189(12)
Pd2 Eu1 Zn3 17_455 . 19_555 132.189(11)
Pd2 Eu1 Zn3 17_455 . 20_455 48.873(9)
Pd2 Eu1 Zn3 17_455 . 21_445 83.985(9)
Pd2 Eu1 Zn4 17_455 . . 50.530(9)
Pd2 Eu1 Pd2 29_555 . 18_555 96.611(10)
Pd2 Eu1 Pd2 29_555 . 30_545 82.866(12)
Pd2 Eu1 Zn3 29_555 . 13_455 95.997(9)
Pd2 Eu1 Zn3 29_555 . 14_445 130.678(10)
Pd2 Eu1 Zn3 29_555 . 15_555 48.394(9)
Pd2 Eu1 Zn3 29_555 . 19_555 48.394(8)
Pd2 Eu1 Zn3 29_555 . 20_455 130.678(11)
Pd2 Eu1 Zn3 29_555 . 21_445 95.997(9)
Pd2 Eu1 Zn4 29_555 . . 130.172(9)
Pd2 Eu1 Pd2 18_555 . 30_545 179.299(12)
Pd2 Eu1 Zn3 18_555 . 13_455 48.873(9)
Pd2 Eu1 Zn3 18_555 . 14_445 132.189(11)
Pd2 Eu1 Zn3 18_555 . 15_555 83.985(9)
Pd2 Eu1 Zn3 18_555 . 19_555 48.873(8)
Pd2 Eu1 Zn3 18_555 . 20_455 83.985(9)
Pd2 Eu1 Zn3 18_555 . 21_445 132.189(12)
Pd2 Eu1 Zn4 18_555 . . 50.530(9)
Pd2 Eu1 Zn3 30_545 . 13_455 130.678(11)
Pd2 Eu1 Zn3 30_545 . 14_445 48.394(8)
Pd2 Eu1 Zn3 30_545 . 15_555 95.997(9)
Pd2 Eu1 Zn3 30_545 . 19_555 130.678(10)
Pd2 Eu1 Zn3 30_545 . 20_455 95.997(9)
Pd2 Eu1 Zn3 30_545 . 21_445 48.394(9)
Pd2 Eu1 Zn4 30_545 . . 130.172(9)
Zn3 Eu1 Zn3 13_455 . 14_445 119.775(11)
Zn3 Eu1 Zn3 13_455 . 15_555 119.775(11)
Zn3 Eu1 Zn3 13_455 . 19_555 70.992(12)
Zn3 Eu1 Zn3 13_455 . 20_455 48.856(10)
Zn3 Eu1 Zn3 13_455 . 21_445 167.644(10)
Zn3 Eu1 Zn4 13_455 . . 87.267(5)
Zn3 Eu1 Zn3 14_445 . 15_555 119.775(12)
Zn3 Eu1 Zn3 14_445 . 19_555 167.644(10)
Zn3 Eu1 Zn3 14_445 . 20_455 70.992(12)
Zn3 Eu1 Zn3 14_445 . 21_445 48.856(11)
Zn3 Eu1 Zn4 14_445 . . 87.267(5)
Zn3 Eu1 Zn3 15_555 . 19_555 48.856(11)
Zn3 Eu1 Zn3 15_555 . 20_455 167.644(10)
Zn3 Eu1 Zn3 15_555 . 21_445 70.992(12)
Zn3 Eu1 Zn4 15_555 . . 87.267(5)
Zn3 Eu1 Zn3 19_555 . 20_455 119.775(11)
Zn3 Eu1 Zn3 19_555 . 21_445 119.775(12)
Zn3 Eu1 Zn4 19_555 . . 87.267(5)
Zn3 Eu1 Zn3 20_455 . 21_445 119.775(11)
Zn3 Eu1 Zn4 20_455 . . 87.267(5)
Zn3 Eu1 Zn4 21_445 . . 87.267(5)
Eu1 Pd1 Eu1 13_555 . 28_545 180.0(5)
Eu1 Pd1 Zn1 13_555 . . 0
Eu1 Pd1 Zn2 13_555 . 13_445 115.360(9)
Eu1 Pd1 Zn2 13_555 . 15_555 115.360(9)
Eu1 Pd1 Zn2 13_555 . 28_545 64.640(9)
Eu1 Pd1 Zn2 13_555 . 29_555 64.640(9)
Eu1 Pd1 Pd2 13_555 . 13_445 115.360(9)
Eu1 Pd1 Pd2 13_555 . 15_555 115.360(9)
Eu1 Pd1 Pd2 13_555 . 28_545 64.640(9)
Eu1 Pd1 Pd2 13_555 . 29_555 64.640(9)
Eu1 Pd1 Zn3 13_555 . 26_545 61.685(10)
Eu1 Pd1 Zn3 13_555 . 15_555 118.315(11)
Eu1 Pd1 Zn3 13_555 . 20_555 118.315(10)
Eu1 Pd1 Zn3 13_555 . 33_545 61.685(11)
Eu1 Pd1 Zn4 13_555 . 13_555 59.311(16)
Eu1 Pd1 Zn4 13_555 . 28_545 120.689(16)
Eu1 Pd1 Zn1 28_545 . . 0
Eu1 Pd1 Zn2 28_545 . 13_445 64.640(9)
Eu1 Pd1 Zn2 28_545 . 15_555 64.640(9)
Eu1 Pd1 Zn2 28_545 . 28_545 115.360(9)
Eu1 Pd1 Zn2 28_545 . 29_555 115.360(9)
Eu1 Pd1 Pd2 28_545 . 13_445 64.640(9)
Eu1 Pd1 Pd2 28_545 . 15_555 64.640(9)
Eu1 Pd1 Pd2 28_545 . 28_545 115.360(9)
Eu1 Pd1 Pd2 28_545 . 29_555 115.360(9)
Eu1 Pd1 Zn3 28_545 . 26_545 118.315(10)
Eu1 Pd1 Zn3 28_545 . 15_555 61.685(11)
Eu1 Pd1 Zn3 28_545 . 20_555 61.685(10)
Eu1 Pd1 Zn3 28_545 . 33_545 118.315(11)
Eu1 Pd1 Zn4 28_545 . 13_555 120.689(16)
Eu1 Pd1 Zn4 28_545 . 28_545 59.311(16)
Zn1 Pd1 Zn2 . . 13_445 0
Zn1 Pd1 Zn2 . . 15_555 0
Zn1 Pd1 Zn2 . . 28_545 0
Zn1 Pd1 Zn2 . . 29_555 0
Zn1 Pd1 Pd2 . . 13_445 0
Zn1 Pd1 Pd2 . . 15_555 0
Zn1 Pd1 Pd2 . . 28_545 0
Zn1 Pd1 Pd2 . . 29_555 0
Zn1 Pd1 Zn3 . . 26_545 0
Zn1 Pd1 Zn3 . . 15_555 0
Zn1 Pd1 Zn3 . . 20_555 0
Zn1 Pd1 Zn3 . . 33_545 0
Zn1 Pd1 Zn4 . . 13_555 0
Zn1 Pd1 Zn4 . . 28_545 0
Zn2 Pd1 Zn2 13_445 . 15_555 118.502(9)
Zn2 Pd1 Zn2 13_445 . 28_545 180.0(5)
Zn2 Pd1 Zn2 13_445 . 29_555 61.498(9)
Zn2 Pd1 Pd2 13_445 . 13_445 0.0(5)
Zn2 Pd1 Pd2 13_445 . 15_555 118.502(9)
Zn2 Pd1 Pd2 13_445 . 28_545 180.0(5)
Zn2 Pd1 Pd2 13_445 . 29_555 61.498(9)
Zn2 Pd1 Zn3 13_445 . 26_545 63.886(11)
Zn2 Pd1 Zn3 13_445 . 15_555 63.349(12)
Zn2 Pd1 Zn3 13_445 . 20_555 116.114(11)
Zn2 Pd1 Zn3 13_445 . 33_545 116.651(12)
Zn2 Pd1 Zn4 13_445 . 13_555 117.304(9)
Zn2 Pd1 Zn4 13_445 . 28_545 62.696(9)
Zn2 Pd1 Zn2 15_555 . 28_545 61.498(9)
Zn2 Pd1 Zn2 15_555 . 29_555 180.0(5)
Zn2 Pd1 Pd2 15_555 . 13_445 118.502(9)
Zn2 Pd1 Pd2 15_555 . 15_555 0.0(5)
Zn2 Pd1 Pd2 15_555 . 28_545 61.498(9)
Zn2 Pd1 Pd2 15_555 . 29_555 180.0(5)
Zn2 Pd1 Zn3 15_555 . 26_545 116.651(13)
Zn2 Pd1 Zn3 15_555 . 15_555 116.114(15)
Zn2 Pd1 Zn3 15_555 . 20_555 63.349(13)
Zn2 Pd1 Zn3 15_555 . 33_545 63.886(15)
Zn2 Pd1 Zn4 15_555 . 13_555 117.304(9)
Zn2 Pd1 Zn4 15_555 . 28_545 62.696(9)
Zn2 Pd1 Zn2 28_545 . 29_555 118.502(9)
Zn2 Pd1 Pd2 28_545 . 13_445 180.0(5)
Zn2 Pd1 Pd2 28_545 . 15_555 61.498(9)
Zn2 Pd1 Pd2 28_545 . 28_545 0.0(5)
Zn2 Pd1 Pd2 28_545 . 29_555 118.502(9)
Zn2 Pd1 Zn3 28_545 . 26_545 116.114(11)
Zn2 Pd1 Zn3 28_545 . 15_555 116.651(12)
Zn2 Pd1 Zn3 28_545 . 20_555 63.886(11)
Zn2 Pd1 Zn3 28_545 . 33_545 63.349(12)
Zn2 Pd1 Zn4 28_545 . 13_555 62.696(9)
Zn2 Pd1 Zn4 28_545 . 28_545 117.304(9)
Zn2 Pd1 Pd2 29_555 . 13_445 61.498(9)
Zn2 Pd1 Pd2 29_555 . 15_555 180.0(5)
Zn2 Pd1 Pd2 29_555 . 28_545 118.502(9)
Zn2 Pd1 Pd2 29_555 . 29_555 0.0(5)
Zn2 Pd1 Zn3 29_555 . 26_545 63.349(13)
Zn2 Pd1 Zn3 29_555 . 15_555 63.886(15)
Zn2 Pd1 Zn3 29_555 . 20_555 116.651(13)
Zn2 Pd1 Zn3 29_555 . 33_545 116.114(15)
Zn2 Pd1 Zn4 29_555 . 13_555 62.696(9)
Zn2 Pd1 Zn4 29_555 . 28_545 117.304(9)
Pd2 Pd1 Pd2 13_445 . 15_555 118.502(9)
Pd2 Pd1 Pd2 13_445 . 28_545 180.0(5)
Pd2 Pd1 Pd2 13_445 . 29_555 61.498(9)
Pd2 Pd1 Zn3 13_445 . 26_545 63.886(11)
Pd2 Pd1 Zn3 13_445 . 15_555 63.349(12)
Pd2 Pd1 Zn3 13_445 . 20_555 116.114(11)
Pd2 Pd1 Zn3 13_445 . 33_545 116.651(12)
Pd2 Pd1 Zn4 13_445 . 13_555 117.304(9)
Pd2 Pd1 Zn4 13_445 . 28_545 62.696(9)
Pd2 Pd1 Pd2 15_555 . 28_545 61.498(9)
Pd2 Pd1 Pd2 15_555 . 29_555 180.0(5)
Pd2 Pd1 Zn3 15_555 . 26_545 116.651(13)
Pd2 Pd1 Zn3 15_555 . 15_555 116.114(15)
Pd2 Pd1 Zn3 15_555 . 20_555 63.349(13)
Pd2 Pd1 Zn3 15_555 . 33_545 63.886(15)
Pd2 Pd1 Zn4 15_555 . 13_555 117.304(9)
Pd2 Pd1 Zn4 15_555 . 28_545 62.696(9)
Pd2 Pd1 Pd2 28_545 . 29_555 118.502(9)
Pd2 Pd1 Zn3 28_545 . 26_545 116.114(11)
Pd2 Pd1 Zn3 28_545 . 15_555 116.651(12)
Pd2 Pd1 Zn3 28_545 . 20_555 63.886(11)
Pd2 Pd1 Zn3 28_545 . 33_545 63.349(12)
Pd2 Pd1 Zn4 28_545 . 13_555 62.696(9)
Pd2 Pd1 Zn4 28_545 . 28_545 117.304(9)
Pd2 Pd1 Zn3 29_555 . 26_545 63.349(13)
Pd2 Pd1 Zn3 29_555 . 15_555 63.886(15)
Pd2 Pd1 Zn3 29_555 . 20_555 116.651(13)
Pd2 Pd1 Zn3 29_555 . 33_545 116.114(15)
Pd2 Pd1 Zn4 29_555 . 13_555 62.696(9)
Pd2 Pd1 Zn4 29_555 . 28_545 117.304(9)
Zn3 Pd1 Zn3 26_545 . 15_555 117.732(12)
Zn3 Pd1 Zn3 26_545 . 20_555 180.0(5)
Zn3 Pd1 Zn3 26_545 . 33_545 62.268(12)
Zn3 Pd1 Zn4 26_545 . 13_555 111.756(15)
Zn3 Pd1 Zn4 26_545 . 28_545 68.244(15)
Zn3 Pd1 Zn3 15_555 . 20_555 62.268(12)
Zn3 Pd1 Zn3 15_555 . 33_545 180.0(5)
Zn3 Pd1 Zn4 15_555 . 13_555 68.244(14)
Zn3 Pd1 Zn4 15_555 . 28_545 111.756(14)
Zn3 Pd1 Zn3 20_555 . 33_545 117.732(12)
Zn3 Pd1 Zn4 20_555 . 13_555 68.244(15)
Zn3 Pd1 Zn4 20_555 . 28_545 111.756(15)
Zn3 Pd1 Zn4 33_545 . 13_555 111.756(14)
Zn3 Pd1 Zn4 33_545 . 28_545 68.244(14)
Zn4 Pd1 Zn4 13_555 . 28_545 180.0(5)
Eu1 Zn1 Eu1 13_555 . 28_545 180.0(5)
Eu1 Zn1 Pd1 13_555 . . 0
Eu1 Zn1 Zn2 13_555 . 13_445 115.360(9)
Eu1 Zn1 Zn2 13_555 . 15_555 115.360(9)
Eu1 Zn1 Zn2 13_555 . 28_545 64.640(9)
Eu1 Zn1 Zn2 13_555 . 29_555 64.640(9)
Eu1 Zn1 Pd2 13_555 . 13_445 115.360(9)
Eu1 Zn1 Pd2 13_555 . 15_555 115.360(9)
Eu1 Zn1 Pd2 13_555 . 28_545 64.640(9)
Eu1 Zn1 Pd2 13_555 . 29_555 64.640(9)
Eu1 Zn1 Zn3 13_555 . 26_545 61.685(10)
Eu1 Zn1 Zn3 13_555 . 15_555 118.315(11)
Eu1 Zn1 Zn3 13_555 . 20_555 118.315(10)
Eu1 Zn1 Zn3 13_555 . 33_545 61.685(11)
Eu1 Zn1 Zn4 13_555 . 13_555 59.311(16)
Eu1 Zn1 Zn4 13_555 . 28_545 120.689(16)
Eu1 Zn1 Pd1 28_545 . . 0
Eu1 Zn1 Zn2 28_545 . 13_445 64.640(9)
Eu1 Zn1 Zn2 28_545 . 15_555 64.640(9)
Eu1 Zn1 Zn2 28_545 . 28_545 115.360(9)
Eu1 Zn1 Zn2 28_545 . 29_555 115.360(9)
Eu1 Zn1 Pd2 28_545 . 13_445 64.640(9)
Eu1 Zn1 Pd2 28_545 . 15_555 64.640(9)
Eu1 Zn1 Pd2 28_545 . 28_545 115.360(9)
Eu1 Zn1 Pd2 28_545 . 29_555 115.360(9)
Eu1 Zn1 Zn3 28_545 . 26_545 118.315(10)
Eu1 Zn1 Zn3 28_545 . 15_555 61.685(11)
Eu1 Zn1 Zn3 28_545 . 20_555 61.685(10)
Eu1 Zn1 Zn3 28_545 . 33_545 118.315(11)
Eu1 Zn1 Zn4 28_545 . 13_555 120.689(16)
Eu1 Zn1 Zn4 28_545 . 28_545 59.311(16)
Pd1 Zn1 Zn2 . . 13_445 0
Pd1 Zn1 Zn2 . . 15_555 0
Pd1 Zn1 Zn2 . . 28_545 0
Pd1 Zn1 Zn2 . . 29_555 0
Pd1 Zn1 Pd2 . . 13_445 0
Pd1 Zn1 Pd2 . . 15_555 0
Pd1 Zn1 Pd2 . . 28_545 0
Pd1 Zn1 Pd2 . . 29_555 0
Pd1 Zn1 Zn3 . . 26_545 0
Pd1 Zn1 Zn3 . . 15_555 0
Pd1 Zn1 Zn3 . . 20_555 0
Pd1 Zn1 Zn3 . . 33_545 0
Pd1 Zn1 Zn4 . . 13_555 0
Pd1 Zn1 Zn4 . . 28_545 0
Zn2 Zn1 Zn2 13_445 . 15_555 118.502(9)
Zn2 Zn1 Zn2 13_445 . 28_545 180.0(5)
Zn2 Zn1 Zn2 13_445 . 29_555 61.498(9)
Zn2 Zn1 Pd2 13_445 . 13_445 0.0(5)
Zn2 Zn1 Pd2 13_445 . 15_555 118.502(9)
Zn2 Zn1 Pd2 13_445 . 28_545 180.0(5)
Zn2 Zn1 Pd2 13_445 . 29_555 61.498(9)
Zn2 Zn1 Zn3 13_445 . 26_545 63.886(11)
Zn2 Zn1 Zn3 13_445 . 15_555 63.349(12)
Zn2 Zn1 Zn3 13_445 . 20_555 116.114(11)
Zn2 Zn1 Zn3 13_445 . 33_545 116.651(12)
Zn2 Zn1 Zn4 13_445 . 13_555 117.304(9)
Zn2 Zn1 Zn4 13_445 . 28_545 62.696(9)
Zn2 Zn1 Zn2 15_555 . 28_545 61.498(9)
Zn2 Zn1 Zn2 15_555 . 29_555 180.0(5)
Zn2 Zn1 Pd2 15_555 . 13_445 118.502(9)
Zn2 Zn1 Pd2 15_555 . 15_555 0.0(5)
Zn2 Zn1 Pd2 15_555 . 28_545 61.498(9)
Zn2 Zn1 Pd2 15_555 . 29_555 180.0(5)
Zn2 Zn1 Zn3 15_555 . 26_545 116.651(13)
Zn2 Zn1 Zn3 15_555 . 15_555 116.114(15)
Zn2 Zn1 Zn3 15_555 . 20_555 63.349(13)
Zn2 Zn1 Zn3 15_555 . 33_545 63.886(15)
Zn2 Zn1 Zn4 15_555 . 13_555 117.304(9)
Zn2 Zn1 Zn4 15_555 . 28_545 62.696(9)
Zn2 Zn1 Zn2 28_545 . 29_555 118.502(9)
Zn2 Zn1 Pd2 28_545 . 13_445 180.0(5)
Zn2 Zn1 Pd2 28_545 . 15_555 61.498(9)
Zn2 Zn1 Pd2 28_545 . 28_545 0.0(5)
Zn2 Zn1 Pd2 28_545 . 29_555 118.502(9)
Zn2 Zn1 Zn3 28_545 . 26_545 116.114(11)
Zn2 Zn1 Zn3 28_545 . 15_555 116.651(12)
Zn2 Zn1 Zn3 28_545 . 20_555 63.886(11)
Zn2 Zn1 Zn3 28_545 . 33_545 63.349(12)
Zn2 Zn1 Zn4 28_545 . 13_555 62.696(9)
Zn2 Zn1 Zn4 28_545 . 28_545 117.304(9)
Zn2 Zn1 Pd2 29_555 . 13_445 61.498(9)
Zn2 Zn1 Pd2 29_555 . 15_555 180.0(5)
Zn2 Zn1 Pd2 29_555 . 28_545 118.502(9)
Zn2 Zn1 Pd2 29_555 . 29_555 0.0(5)
Zn2 Zn1 Zn3 29_555 . 26_545 63.349(13)
Zn2 Zn1 Zn3 29_555 . 15_555 63.886(15)
Zn2 Zn1 Zn3 29_555 . 20_555 116.651(13)
Zn2 Zn1 Zn3 29_555 . 33_545 116.114(15)
Zn2 Zn1 Zn4 29_555 . 13_555 62.696(9)
Zn2 Zn1 Zn4 29_555 . 28_545 117.304(9)
Pd2 Zn1 Pd2 13_445 . 15_555 118.502(9)
Pd2 Zn1 Pd2 13_445 . 28_545 180.0(5)
Pd2 Zn1 Pd2 13_445 . 29_555 61.498(9)
Pd2 Zn1 Zn3 13_445 . 26_545 63.886(11)
Pd2 Zn1 Zn3 13_445 . 15_555 63.349(12)
Pd2 Zn1 Zn3 13_445 . 20_555 116.114(11)
Pd2 Zn1 Zn3 13_445 . 33_545 116.651(12)
Pd2 Zn1 Zn4 13_445 . 13_555 117.304(9)
Pd2 Zn1 Zn4 13_445 . 28_545 62.696(9)
Pd2 Zn1 Pd2 15_555 . 28_545 61.498(9)
Pd2 Zn1 Pd2 15_555 . 29_555 180.0(5)
Pd2 Zn1 Zn3 15_555 . 26_545 116.651(13)
Pd2 Zn1 Zn3 15_555 . 15_555 116.114(15)
Pd2 Zn1 Zn3 15_555 . 20_555 63.349(13)
Pd2 Zn1 Zn3 15_555 . 33_545 63.886(15)
Pd2 Zn1 Zn4 15_555 . 13_555 117.304(9)
Pd2 Zn1 Zn4 15_555 . 28_545 62.696(9)
Pd2 Zn1 Pd2 28_545 . 29_555 118.502(9)
Pd2 Zn1 Zn3 28_545 . 26_545 116.114(11)
Pd2 Zn1 Zn3 28_545 . 15_555 116.651(12)
Pd2 Zn1 Zn3 28_545 . 20_555 63.886(11)
Pd2 Zn1 Zn3 28_545 . 33_545 63.349(12)
Pd2 Zn1 Zn4 28_545 . 13_555 62.696(9)
Pd2 Zn1 Zn4 28_545 . 28_545 117.304(9)
Pd2 Zn1 Zn3 29_555 . 26_545 63.349(13)
Pd2 Zn1 Zn3 29_555 . 15_555 63.886(15)
Pd2 Zn1 Zn3 29_555 . 20_555 116.651(13)
Pd2 Zn1 Zn3 29_555 . 33_545 116.114(15)
Pd2 Zn1 Zn4 29_555 . 13_555 62.696(9)
Pd2 Zn1 Zn4 29_555 . 28_545 117.304(9)
Zn3 Zn1 Zn3 26_545 . 15_555 117.732(12)
Zn3 Zn1 Zn3 26_545 . 20_555 180.0(5)
Zn3 Zn1 Zn3 26_545 . 33_545 62.268(12)
Zn3 Zn1 Zn4 26_545 . 13_555 111.756(15)
Zn3 Zn1 Zn4 26_545 . 28_545 68.244(15)
Zn3 Zn1 Zn3 15_555 . 20_555 62.268(12)
Zn3 Zn1 Zn3 15_555 . 33_545 180.0(5)
Zn3 Zn1 Zn4 15_555 . 13_555 68.244(14)
Zn3 Zn1 Zn4 15_555 . 28_545 111.756(14)
Zn3 Zn1 Zn3 20_555 . 33_545 117.732(12)
Zn3 Zn1 Zn4 20_555 . 13_555 68.244(15)
Zn3 Zn1 Zn4 20_555 . 28_545 111.756(15)
Zn3 Zn1 Zn4 33_545 . 13_555 111.756(14)
Zn3 Zn1 Zn4 33_545 . 28_545 68.244(14)
Zn4 Zn1 Zn4 13_555 . 28_545 180.0(5)
Eu1 Zn2 Eu1 25_554 . 16_555 105.844(15)
Eu1 Zn2 Eu1 25_554 . 28_555 74.858(10)
Eu1 Zn2 Pd1 25_554 . 25_554 116.612(11)
Eu1 Zn2 Pd1 25_554 . 26_544 116.612(11)
Eu1 Zn2 Zn1 25_554 . 25_554 116.612(11)
Eu1 Zn2 Zn1 25_554 . 26_544 116.612(11)
Eu1 Zn2 Zn2 25_554 . 17_565 71.285(12)
Eu1 Zn2 Zn2 25_554 . 18_555 71.285(12)
Eu1 Zn2 Pd2 25_554 . . 0
Eu1 Zn2 Pd2 25_554 . 17_565 71.285(12)
Eu1 Zn2 Pd2 25_554 . 18_555 71.285(12)
Eu1 Zn2 Zn3 25_554 . 14_555 125.442(14)
Eu1 Zn2 Zn3 25_554 . 3_665 65.089(15)
Eu1 Zn2 Zn3 25_554 . 19_555 125.442(14)
Eu1 Zn2 Zn3 25_554 . 9_555 65.089(15)
Eu1 Zn2 Zn4 25_554 . 16_555 166.96(2)
Eu1 Zn2 Eu1 16_555 . 28_555 179.298(14)
Eu1 Zn2 Pd1 16_555 . 25_554 70.697(9)
Eu1 Zn2 Pd1 16_555 . 26_544 70.697(9)
Eu1 Zn2 Zn1 16_555 . 25_554 70.697(9)
Eu1 Zn2 Zn1 16_555 . 26_544 70.697(9)
Eu1 Zn2 Zn2 16_555 . 17_565 118.503(13)
Eu1 Zn2 Zn2 16_555 . 18_555 118.503(13)
Eu1 Zn2 Pd2 16_555 . . 0
Eu1 Zn2 Pd2 16_555 . 17_565 118.503(13)
Eu1 Zn2 Pd2 16_555 . 18_555 118.503(13)
Eu1 Zn2 Zn3 16_555 . 14_555 118.123(12)
Eu1 Zn2 Zn3 16_555 . 3_665 62.905(15)
Eu1 Zn2 Zn3 16_555 . 19_555 118.123(12)
Eu1 Zn2 Zn3 16_555 . 9_555 62.905(15)
Eu1 Zn2 Zn4 16_555 . 16_555 61.117(16)
Eu1 Zn2 Pd1 28_555 . 25_554 109.026(11)
Eu1 Zn2 Pd1 28_555 . 26_544 109.026(11)
Eu1 Zn2 Zn1 28_555 . 25_554 109.026(11)
Eu1 Zn2 Zn1 28_555 . 26_544 109.026(11)
Eu1 Zn2 Zn2 28_555 . 17_565 61.658(12)
Eu1 Zn2 Zn2 28_555 . 18_555 61.658(12)
Eu1 Zn2 Pd2 28_555 . . 0
Eu1 Zn2 Pd2 28_555 . 17_565 61.658(12)
Eu1 Zn2 Pd2 28_555 . 18_555 61.658(12)
Eu1 Zn2 Zn3 28_555 . 14_555 61.292(12)
Eu1 Zn2 Zn3 28_555 . 3_665 117.540(14)
Eu1 Zn2 Zn3 28_555 . 19_555 61.292(12)
Eu1 Zn2 Zn3 28_555 . 9_555 117.540(14)
Eu1 Zn2 Zn4 28_555 . 16_555 118.18(2)
Pd1 Zn2 Pd1 25_554 . 26_544 120.328(12)
Pd1 Zn2 Zn1 25_554 . 25_554 0.0(5)
Pd1 Zn2 Zn1 25_554 . 26_544 120.328(12)
Pd1 Zn2 Zn2 25_554 . 17_565 59.251(9)
Pd1 Zn2 Zn2 25_554 . 18_555 166.93(2)
Pd1 Zn2 Pd2 25_554 . . 0
Pd1 Zn2 Pd2 25_554 . 17_565 59.251(9)
Pd1 Zn2 Pd2 25_554 . 18_555 166.93(2)
Pd1 Zn2 Zn3 25_554 . 14_555 57.396(7)
Pd1 Zn2 Zn3 25_554 . 3_665 57.657(11)
Pd1 Zn2 Zn3 25_554 . 19_555 107.622(16)
Pd1 Zn2 Zn3 25_554 . 9_555 130.965(18)
Pd1 Zn2 Zn4 25_554 . 16_555 60.971(8)
Pd1 Zn2 Zn1 26_544 . 25_554 120.328(12)
Pd1 Zn2 Zn1 26_544 . 26_544 0.0(5)
Pd1 Zn2 Zn2 26_544 . 17_565 166.93(2)
Pd1 Zn2 Zn2 26_544 . 18_555 59.251(9)
Pd1 Zn2 Pd2 26_544 . . 0
Pd1 Zn2 Pd2 26_544 . 17_565 166.93(2)
Pd1 Zn2 Pd2 26_544 . 18_555 59.251(9)
Pd1 Zn2 Zn3 26_544 . 14_555 107.622(16)
Pd1 Zn2 Zn3 26_544 . 3_665 130.965(18)
Pd1 Zn2 Zn3 26_544 . 19_555 57.396(7)
Pd1 Zn2 Zn3 26_544 . 9_555 57.657(11)
Pd1 Zn2 Zn4 26_544 . 16_555 60.971(8)
Zn1 Zn2 Zn1 25_554 . 26_544 120.328(12)
Zn1 Zn2 Zn2 25_554 . 17_565 59.251(9)
Zn1 Zn2 Zn2 25_554 . 18_555 166.93(2)
Zn1 Zn2 Pd2 25_554 . . 0
Zn1 Zn2 Pd2 25_554 . 17_565 59.251(9)
Zn1 Zn2 Pd2 25_554 . 18_555 166.93(2)
Zn1 Zn2 Zn3 25_554 . 14_555 57.396(7)
Zn1 Zn2 Zn3 25_554 . 3_665 57.657(11)
Zn1 Zn2 Zn3 25_554 . 19_555 107.622(16)
Zn1 Zn2 Zn3 25_554 . 9_555 130.965(18)
Zn1 Zn2 Zn4 25_554 . 16_555 60.971(8)
Zn1 Zn2 Zn2 26_544 . 17_565 166.93(2)
Zn1 Zn2 Zn2 26_544 . 18_555 59.251(9)
Zn1 Zn2 Pd2 26_544 . . 0
Zn1 Zn2 Pd2 26_544 . 17_565 166.93(2)
Zn1 Zn2 Pd2 26_544 . 18_555 59.251(9)
Zn1 Zn2 Zn3 26_544 . 14_555 107.622(16)
Zn1 Zn2 Zn3 26_544 . 3_665 130.965(18)
Zn1 Zn2 Zn3 26_544 . 19_555 57.396(7)
Zn1 Zn2 Zn3 26_544 . 9_555 57.657(11)
Zn1 Zn2 Zn4 26_544 . 16_555 60.971(8)
Zn2 Zn2 Zn2 17_565 . 18_555 117.779(16)
Zn2 Zn2 Pd2 17_565 . . 0
Zn2 Zn2 Pd2 17_565 . 17_565 0.0(5)
Zn2 Zn2 Pd2 17_565 . 18_555 117.779(16)
Zn2 Zn2 Zn3 17_565 . 14_555 60.375(15)
Zn2 Zn2 Zn3 17_565 . 3_665 61.148(14)
Zn2 Zn2 Zn3 17_565 . 19_555 109.652(18)
Zn2 Zn2 Zn3 17_565 . 9_555 133.83(2)
Zn2 Zn2 Zn4 17_565 . 16_555 113.826(14)
Zn2 Zn2 Pd2 18_555 . . 0
Zn2 Zn2 Pd2 18_555 . 17_565 117.779(16)
Zn2 Zn2 Pd2 18_555 . 18_555 0.0(5)
Zn2 Zn2 Zn3 18_555 . 14_555 109.652(18)
Zn2 Zn2 Zn3 18_555 . 3_665 133.83(2)
Zn2 Zn2 Zn3 18_555 . 19_555 60.375(15)
Zn2 Zn2 Zn3 18_555 . 9_555 61.148(14)
Zn2 Zn2 Zn4 18_555 . 16_555 113.826(14)
Pd2 Zn2 Pd2 . . 17_565 0
Pd2 Zn2 Pd2 . . 18_555 0
Pd2 Zn2 Zn3 . . 14_555 0
Pd2 Zn2 Zn3 . . 3_665 0
Pd2 Zn2 Zn3 . . 19_555 0
Pd2 Zn2 Zn3 . . 9_555 0
Pd2 Zn2 Zn4 . . 16_555 0
Pd2 Zn2 Pd2 17_565 . 18_555 117.779(16)
Pd2 Zn2 Zn3 17_565 . 14_555 60.375(15)
Pd2 Zn2 Zn3 17_565 . 3_665 61.148(14)
Pd2 Zn2 Zn3 17_565 . 19_555 109.652(18)
Pd2 Zn2 Zn3 17_565 . 9_555 133.83(2)
Pd2 Zn2 Zn4 17_565 . 16_555 113.826(14)
Pd2 Zn2 Zn3 18_555 . 14_555 109.652(18)
Pd2 Zn2 Zn3 18_555 . 3_665 133.83(2)
Pd2 Zn2 Zn3 18_555 . 19_555 60.375(15)
Pd2 Zn2 Zn3 18_555 . 9_555 61.148(14)
Pd2 Zn2 Zn4 18_555 . 16_555 113.826(14)
Zn3 Zn2 Zn3 14_555 . 3_665 107.428(12)
Zn3 Zn2 Zn3 14_555 . 19_555 58.036(13)
Zn3 Zn2 Zn3 14_555 . 9_555 164.858(15)
Zn3 Zn2 Zn4 14_555 . 16_555 65.339(17)
Zn3 Zn2 Zn3 3_665 . 19_555 164.858(15)
Zn3 Zn2 Zn3 3_665 . 9_555 86.668(17)
Zn3 Zn2 Zn4 3_665 . 16_555 106.055(18)
Zn3 Zn2 Zn3 19_555 . 9_555 107.428(12)
Zn3 Zn2 Zn4 19_555 . 16_555 65.339(17)
Zn3 Zn2 Zn4 9_555 . 16_555 106.055(18)
Eu1 Pd2 Eu1 25_554 . 16_555 105.844(15)
Eu1 Pd2 Eu1 25_554 . 28_555 74.858(10)
Eu1 Pd2 Pd1 25_554 . 25_554 116.612(11)
Eu1 Pd2 Pd1 25_554 . 26_544 116.612(11)
Eu1 Pd2 Zn1 25_554 . 25_554 116.612(11)
Eu1 Pd2 Zn1 25_554 . 26_544 116.612(11)
Eu1 Pd2 Zn2 25_554 . . 0
Eu1 Pd2 Zn2 25_554 . 17_565 71.285(12)
Eu1 Pd2 Zn2 25_554 . 18_555 71.285(12)
Eu1 Pd2 Pd2 25_554 . 17_565 71.285(12)
Eu1 Pd2 Pd2 25_554 . 18_555 71.285(12)
Eu1 Pd2 Zn3 25_554 . 14_555 125.442(14)
Eu1 Pd2 Zn3 25_554 . 3_665 65.089(15)
Eu1 Pd2 Zn3 25_554 . 19_555 125.442(14)
Eu1 Pd2 Zn3 25_554 . 9_555 65.089(15)
Eu1 Pd2 Zn4 25_554 . 16_555 166.96(2)
Eu1 Pd2 Eu1 16_555 . 28_555 179.298(14)
Eu1 Pd2 Pd1 16_555 . 25_554 70.697(9)
Eu1 Pd2 Pd1 16_555 . 26_544 70.697(9)
Eu1 Pd2 Zn1 16_555 . 25_554 70.697(9)
Eu1 Pd2 Zn1 16_555 . 26_544 70.697(9)
Eu1 Pd2 Zn2 16_555 . . 0
Eu1 Pd2 Zn2 16_555 . 17_565 118.503(13)
Eu1 Pd2 Zn2 16_555 . 18_555 118.503(13)
Eu1 Pd2 Pd2 16_555 . 17_565 118.503(13)
Eu1 Pd2 Pd2 16_555 . 18_555 118.503(13)
Eu1 Pd2 Zn3 16_555 . 14_555 118.123(12)
Eu1 Pd2 Zn3 16_555 . 3_665 62.905(15)
Eu1 Pd2 Zn3 16_555 . 19_555 118.123(12)
Eu1 Pd2 Zn3 16_555 . 9_555 62.905(15)
Eu1 Pd2 Zn4 16_555 . 16_555 61.117(16)
Eu1 Pd2 Pd1 28_555 . 25_554 109.026(11)
Eu1 Pd2 Pd1 28_555 . 26_544 109.026(11)
Eu1 Pd2 Zn1 28_555 . 25_554 109.026(11)
Eu1 Pd2 Zn1 28_555 . 26_544 109.026(11)
Eu1 Pd2 Zn2 28_555 . . 0
Eu1 Pd2 Zn2 28_555 . 17_565 61.658(12)
Eu1 Pd2 Zn2 28_555 . 18_555 61.658(12)
Eu1 Pd2 Pd2 28_555 . 17_565 61.658(12)
Eu1 Pd2 Pd2 28_555 . 18_555 61.658(12)
Eu1 Pd2 Zn3 28_555 . 14_555 61.292(12)
Eu1 Pd2 Zn3 28_555 . 3_665 117.540(14)
Eu1 Pd2 Zn3 28_555 . 19_555 61.292(12)
Eu1 Pd2 Zn3 28_555 . 9_555 117.540(14)
Eu1 Pd2 Zn4 28_555 . 16_555 118.18(2)
Pd1 Pd2 Pd1 25_554 . 26_544 120.328(12)
Pd1 Pd2 Zn1 25_554 . 25_554 0.0(5)
Pd1 Pd2 Zn1 25_554 . 26_544 120.328(12)
Pd1 Pd2 Zn2 25_554 . . 0
Pd1 Pd2 Zn2 25_554 . 17_565 59.251(9)
Pd1 Pd2 Zn2 25_554 . 18_555 166.93(2)
Pd1 Pd2 Pd2 25_554 . 17_565 59.251(9)
Pd1 Pd2 Pd2 25_554 . 18_555 166.93(2)
Pd1 Pd2 Zn3 25_554 . 14_555 57.396(7)
Pd1 Pd2 Zn3 25_554 . 3_665 57.657(11)
Pd1 Pd2 Zn3 25_554 . 19_555 107.622(16)
Pd1 Pd2 Zn3 25_554 . 9_555 130.965(18)
Pd1 Pd2 Zn4 25_554 . 16_555 60.971(8)
Pd1 Pd2 Zn1 26_544 . 25_554 120.328(12)
Pd1 Pd2 Zn1 26_544 . 26_544 0.0(5)
Pd1 Pd2 Zn2 26_544 . . 0
Pd1 Pd2 Zn2 26_544 . 17_565 166.93(2)
Pd1 Pd2 Zn2 26_544 . 18_555 59.251(9)
Pd1 Pd2 Pd2 26_544 . 17_565 166.93(2)
Pd1 Pd2 Pd2 26_544 . 18_555 59.251(9)
Pd1 Pd2 Zn3 26_544 . 14_555 107.622(16)
Pd1 Pd2 Zn3 26_544 . 3_665 130.965(18)
Pd1 Pd2 Zn3 26_544 . 19_555 57.396(7)
Pd1 Pd2 Zn3 26_544 . 9_555 57.657(11)
Pd1 Pd2 Zn4 26_544 . 16_555 60.971(8)
Zn1 Pd2 Zn1 25_554 . 26_544 120.328(12)
Zn1 Pd2 Zn2 25_554 . . 0
Zn1 Pd2 Zn2 25_554 . 17_565 59.251(9)
Zn1 Pd2 Zn2 25_554 . 18_555 166.93(2)
Zn1 Pd2 Pd2 25_554 . 17_565 59.251(9)
Zn1 Pd2 Pd2 25_554 . 18_555 166.93(2)
Zn1 Pd2 Zn3 25_554 . 14_555 57.396(7)
Zn1 Pd2 Zn3 25_554 . 3_665 57.657(11)
Zn1 Pd2 Zn3 25_554 . 19_555 107.622(16)
Zn1 Pd2 Zn3 25_554 . 9_555 130.965(18)
Zn1 Pd2 Zn4 25_554 . 16_555 60.971(8)
Zn1 Pd2 Zn2 26_544 . . 0
Zn1 Pd2 Zn2 26_544 . 17_565 166.93(2)
Zn1 Pd2 Zn2 26_544 . 18_555 59.251(9)
Zn1 Pd2 Pd2 26_544 . 17_565 166.93(2)
Zn1 Pd2 Pd2 26_544 . 18_555 59.251(9)
Zn1 Pd2 Zn3 26_544 . 14_555 107.622(16)
Zn1 Pd2 Zn3 26_544 . 3_665 130.965(18)
Zn1 Pd2 Zn3 26_544 . 19_555 57.396(7)
Zn1 Pd2 Zn3 26_544 . 9_555 57.657(11)
Zn1 Pd2 Zn4 26_544 . 16_555 60.971(8)
Zn2 Pd2 Zn2 . . 17_565 0
Zn2 Pd2 Zn2 . . 18_555 0
Zn2 Pd2 Pd2 . . 17_565 0
Zn2 Pd2 Pd2 . . 18_555 0
Zn2 Pd2 Zn3 . . 14_555 0
Zn2 Pd2 Zn3 . . 3_665 0
Zn2 Pd2 Zn3 . . 19_555 0
Zn2 Pd2 Zn3 . . 9_555 0
Zn2 Pd2 Zn4 . . 16_555 0
Zn2 Pd2 Zn2 17_565 . 18_555 117.779(16)
Zn2 Pd2 Pd2 17_565 . 17_565 0.0(5)
Zn2 Pd2 Pd2 17_565 . 18_555 117.779(16)
Zn2 Pd2 Zn3 17_565 . 14_555 60.375(15)
Zn2 Pd2 Zn3 17_565 . 3_665 61.148(14)
Zn2 Pd2 Zn3 17_565 . 19_555 109.652(18)
Zn2 Pd2 Zn3 17_565 . 9_555 133.83(2)
Zn2 Pd2 Zn4 17_565 . 16_555 113.826(14)
Zn2 Pd2 Pd2 18_555 . 17_565 117.779(16)
Zn2 Pd2 Pd2 18_555 . 18_555 0.0(5)
Zn2 Pd2 Zn3 18_555 . 14_555 109.652(18)
Zn2 Pd2 Zn3 18_555 . 3_665 133.83(2)
Zn2 Pd2 Zn3 18_555 . 19_555 60.375(15)
Zn2 Pd2 Zn3 18_555 . 9_555 61.148(14)
Zn2 Pd2 Zn4 18_555 . 16_555 113.826(14)
Pd2 Pd2 Pd2 17_565 . 18_555 117.779(16)
Pd2 Pd2 Zn3 17_565 . 14_555 60.375(15)
Pd2 Pd2 Zn3 17_565 . 3_665 61.148(14)
Pd2 Pd2 Zn3 17_565 . 19_555 109.652(18)
Pd2 Pd2 Zn3 17_565 . 9_555 133.83(2)
Pd2 Pd2 Zn4 17_565 . 16_555 113.826(14)
Pd2 Pd2 Zn3 18_555 . 14_555 109.652(18)
Pd2 Pd2 Zn3 18_555 . 3_665 133.83(2)
Pd2 Pd2 Zn3 18_555 . 19_555 60.375(15)
Pd2 Pd2 Zn3 18_555 . 9_555 61.148(14)
Pd2 Pd2 Zn4 18_555 . 16_555 113.826(14)
Zn3 Pd2 Zn3 14_555 . 3_665 107.428(12)
Zn3 Pd2 Zn3 14_555 . 19_555 58.036(13)
Zn3 Pd2 Zn3 14_555 . 9_555 164.858(15)
Zn3 Pd2 Zn4 14_555 . 16_555 65.339(17)
Zn3 Pd2 Zn3 3_665 . 19_555 164.858(15)
Zn3 Pd2 Zn3 3_665 . 9_555 86.668(17)
Zn3 Pd2 Zn4 3_665 . 16_555 106.055(18)
Zn3 Pd2 Zn3 19_555 . 9_555 107.428(12)
Zn3 Pd2 Zn4 19_555 . 16_555 65.339(17)
Zn3 Pd2 Zn4 9_555 . 16_555 106.055(18)
Eu1 Zn3 Eu1 25_544 . 16_555 109.008(15)
Eu1 Zn3 Pd1 25_544 . 26_544 117.516(9)
Eu1 Zn3 Pd1 25_544 . 15_554 73.556(7)
Eu1 Zn3 Zn1 25_544 . 26_544 117.516(9)
Eu1 Zn3 Zn1 25_544 . 15_554 73.556(7)
Eu1 Zn3 Zn2 25_544 . 2_655 64.791(11)
Eu1 Zn3 Zn2 25_544 . 27_554 120.904(12)
Eu1 Zn3 Zn2 25_544 . 16_445 70.314(9)
Eu1 Zn3 Zn2 25_544 . 6_655 68.221(12)
Eu1 Zn3 Pd2 25_544 . 2_655 64.791(11)
Eu1 Zn3 Pd2 25_544 . 27_554 120.904(12)
Eu1 Zn3 Pd2 25_544 . 16_445 70.314(9)
Eu1 Zn3 Pd2 25_544 . 6_655 68.221(12)
Eu1 Zn3 Zn3 25_544 . 7_655 54.504(8)
Eu1 Zn3 Zn3 25_544 . 8_555 65.572(11)
Eu1 Zn3 Zn3 25_544 . 9_555 173.822(16)
Eu1 Zn3 Zn4 25_544 . . 119.732(8)
Eu1 Zn3 Zn4 25_544 . 4_555 122.628(7)
Eu1 Zn3 Pd1 16_555 . 26_544 73.556(7)
Eu1 Zn3 Pd1 16_555 . 15_554 117.516(10)
Eu1 Zn3 Zn1 16_555 . 26_544 73.556(7)
Eu1 Zn3 Zn1 16_555 . 15_554 117.516(10)
Eu1 Zn3 Zn2 16_555 . 2_655 68.221(11)
Eu1 Zn3 Zn2 16_555 . 27_554 70.314(9)
Eu1 Zn3 Zn2 16_555 . 16_445 120.904(11)
Eu1 Zn3 Zn2 16_555 . 6_655 64.791(11)
Eu1 Zn3 Pd2 16_555 . 2_655 68.221(11)
Eu1 Zn3 Pd2 16_555 . 27_554 70.314(9)
Eu1 Zn3 Pd2 16_555 . 16_445 120.904(11)
Eu1 Zn3 Pd2 16_555 . 6_655 64.791(11)
Eu1 Zn3 Zn3 16_555 . 7_655 54.504(9)
Eu1 Zn3 Zn3 16_555 . 8_555 173.822(16)
Eu1 Zn3 Zn3 16_555 . 9_555 65.572(11)
Eu1 Zn3 Zn4 16_555 . . 122.628(8)
Eu1 Zn3 Zn4 16_555 . 4_555 119.732(9)
Pd1 Zn3 Pd1 26_544 . 15_554 162.28(2)
Pd1 Zn3 Zn1 26_544 . 26_544 0.0(5)
Pd1 Zn3 Zn1 26_544 . 15_554 162.28(2)
Pd1 Zn3 Zn2 26_544 . 2_655 58.994(10)
Pd1 Zn3 Zn2 26_544 . 27_554 118.187(11)
Pd1 Zn3 Zn2 26_544 . 16_445 58.718(9)
Pd1 Zn3 Zn2 26_544 . 6_655 136.601(15)
Pd1 Zn3 Pd2 26_544 . 2_655 58.994(10)
Pd1 Zn3 Pd2 26_544 . 27_554 118.187(11)
Pd1 Zn3 Pd2 26_544 . 16_445 58.718(9)
Pd1 Zn3 Pd2 26_544 . 6_655 136.601(15)
Pd1 Zn3 Zn3 26_544 . 7_655 98.862(10)
Pd1 Zn3 Zn3 26_544 . 8_555 111.284(11)
Pd1 Zn3 Zn3 26_544 . 9_555 58.866(5)
Pd1 Zn3 Zn4 26_544 . . 58.570(12)
Pd1 Zn3 Zn4 26_544 . 4_555 104.288(17)
Pd1 Zn3 Zn1 15_554 . 26_544 162.28(2)
Pd1 Zn3 Zn1 15_554 . 15_554 0.0(5)
Pd1 Zn3 Zn2 15_554 . 2_655 136.601(16)
Pd1 Zn3 Zn2 15_554 . 27_554 58.718(9)
Pd1 Zn3 Zn2 15_554 . 16_445 118.187(11)
Pd1 Zn3 Zn2 15_554 . 6_655 58.994(10)
Pd1 Zn3 Pd2 15_554 . 2_655 136.601(16)
Pd1 Zn3 Pd2 15_554 . 27_554 58.718(9)
Pd1 Zn3 Pd2 15_554 . 16_445 118.187(11)
Pd1 Zn3 Pd2 15_554 . 6_655 58.994(10)
Pd1 Zn3 Zn3 15_554 . 7_655 98.862(11)
Pd1 Zn3 Zn3 15_554 . 8_555 58.866(6)
Pd1 Zn3 Zn3 15_554 . 9_555 111.283(11)
Pd1 Zn3 Zn4 15_554 . . 104.288(18)
Pd1 Zn3 Zn4 15_554 . 4_555 58.570(12)
Zn1 Zn3 Zn1 26_544 . 15_554 162.28(2)
Zn1 Zn3 Zn2 26_544 . 2_655 58.994(10)
Zn1 Zn3 Zn2 26_544 . 27_554 118.187(11)
Zn1 Zn3 Zn2 26_544 . 16_445 58.718(9)
Zn1 Zn3 Zn2 26_544 . 6_655 136.601(15)
Zn1 Zn3 Pd2 26_544 . 2_655 58.994(10)
Zn1 Zn3 Pd2 26_544 . 27_554 118.187(11)
Zn1 Zn3 Pd2 26_544 . 16_445 58.718(9)
Zn1 Zn3 Pd2 26_544 . 6_655 136.601(15)
Zn1 Zn3 Zn3 26_544 . 7_655 98.862(10)
Zn1 Zn3 Zn3 26_544 . 8_555 111.284(11)
Zn1 Zn3 Zn3 26_544 . 9_555 58.866(5)
Zn1 Zn3 Zn4 26_544 . . 58.570(12)
Zn1 Zn3 Zn4 26_544 . 4_555 104.288(17)
Zn1 Zn3 Zn2 15_554 . 2_655 136.601(16)
Zn1 Zn3 Zn2 15_554 . 27_554 58.718(9)
Zn1 Zn3 Zn2 15_554 . 16_445 118.187(11)
Zn1 Zn3 Zn2 15_554 . 6_655 58.994(10)
Zn1 Zn3 Pd2 15_554 . 2_655 136.601(16)
Zn1 Zn3 Pd2 15_554 . 27_554 58.718(9)
Zn1 Zn3 Pd2 15_554 . 16_445 118.187(11)
Zn1 Zn3 Pd2 15_554 . 6_655 58.994(10)
Zn1 Zn3 Zn3 15_554 . 7_655 98.862(11)
Zn1 Zn3 Zn3 15_554 . 8_555 58.866(6)
Zn1 Zn3 Zn3 15_554 . 9_555 111.283(11)
Zn1 Zn3 Zn4 15_554 . . 104.288(18)
Zn1 Zn3 Zn4 15_554 . 4_555 58.570(12)
Zn2 Zn3 Zn2 2_655 . 27_554 137.029(16)
Zn2 Zn3 Zn2 2_655 . 16_445 58.478(11)
Zn2 Zn3 Zn2 2_655 . 6_655 93.332(19)
Zn2 Zn3 Pd2 2_655 . 2_655 0.0(5)
Zn2 Zn3 Pd2 2_655 . 27_554 137.029(16)
Zn2 Zn3 Pd2 2_655 . 16_445 58.478(11)
Zn2 Zn3 Pd2 2_655 . 6_655 93.332(19)
Zn2 Zn3 Zn3 2_655 . 7_655 46.666(11)
Zn2 Zn3 Zn3 2_655 . 8_555 110.538(9)
Zn2 Zn3 Zn3 2_655 . 9_555 109.598(10)
Zn2 Zn3 Zn4 2_655 . . 106.380(16)
Zn2 Zn3 Zn4 2_655 . 4_555 160.285(18)
Zn2 Zn3 Zn2 27_554 . 16_445 162.49(2)
Zn2 Zn3 Zn2 27_554 . 6_655 58.478(12)
Zn2 Zn3 Pd2 27_554 . 2_655 137.029(16)
Zn2 Zn3 Pd2 27_554 . 27_554 0.0(5)
Zn2 Zn3 Pd2 27_554 . 16_445 162.49(2)
Zn2 Zn3 Pd2 27_554 . 6_655 58.478(12)
Zn2 Zn3 Zn3 27_554 . 7_655 98.754(12)
Zn2 Zn3 Zn3 27_554 . 8_555 109.445(11)
Zn2 Zn3 Zn3 27_554 . 9_555 60.982(8)
Zn2 Zn3 Zn4 27_554 . . 104.946(18)
Zn2 Zn3 Zn4 27_554 . 4_555 58.048(14)
Zn2 Zn3 Zn2 16_445 . 6_655 137.029(16)
Zn2 Zn3 Pd2 16_445 . 2_655 58.478(11)
Zn2 Zn3 Pd2 16_445 . 27_554 162.49(2)
Zn2 Zn3 Pd2 16_445 . 16_445 0.0(5)
Zn2 Zn3 Pd2 16_445 . 6_655 137.029(16)
Zn2 Zn3 Zn3 16_445 . 7_655 98.754(11)
Zn2 Zn3 Zn3 16_445 . 8_555 60.982(8)
Zn2 Zn3 Zn3 16_445 . 9_555 109.445(12)
Zn2 Zn3 Zn4 16_445 . . 58.048(13)
Zn2 Zn3 Zn4 16_445 . 4_555 104.946(18)
Zn2 Zn3 Pd2 6_655 . 2_655 93.332(19)
Zn2 Zn3 Pd2 6_655 . 27_554 58.478(12)
Zn2 Zn3 Pd2 6_655 . 16_445 137.029(16)
Zn2 Zn3 Pd2 6_655 . 6_655 0.0(5)
Zn2 Zn3 Zn3 6_655 . 7_655 46.666(11)
Zn2 Zn3 Zn3 6_655 . 8_555 109.598(9)
Zn2 Zn3 Zn3 6_655 . 9_555 110.538(9)
Zn2 Zn3 Zn4 6_655 . . 160.285(18)
Zn2 Zn3 Zn4 6_655 . 4_555 106.380(16)
Pd2 Zn3 Pd2 2_655 . 27_554 137.029(16)
Pd2 Zn3 Pd2 2_655 . 16_445 58.478(11)
Pd2 Zn3 Pd2 2_655 . 6_655 93.332(19)
Pd2 Zn3 Zn3 2_655 . 7_655 46.666(11)
Pd2 Zn3 Zn3 2_655 . 8_555 110.538(9)
Pd2 Zn3 Zn3 2_655 . 9_555 109.598(10)
Pd2 Zn3 Zn4 2_655 . . 106.380(16)
Pd2 Zn3 Zn4 2_655 . 4_555 160.285(18)
Pd2 Zn3 Pd2 27_554 . 16_445 162.49(2)
Pd2 Zn3 Pd2 27_554 . 6_655 58.478(12)
Pd2 Zn3 Zn3 27_554 . 7_655 98.754(12)
Pd2 Zn3 Zn3 27_554 . 8_555 109.445(11)
Pd2 Zn3 Zn3 27_554 . 9_555 60.982(8)
Pd2 Zn3 Zn4 27_554 . . 104.946(18)
Pd2 Zn3 Zn4 27_554 . 4_555 58.048(14)
Pd2 Zn3 Pd2 16_445 . 6_655 137.029(16)
Pd2 Zn3 Zn3 16_445 . 7_655 98.754(11)
Pd2 Zn3 Zn3 16_445 . 8_555 60.982(8)
Pd2 Zn3 Zn3 16_445 . 9_555 109.445(12)
Pd2 Zn3 Zn4 16_445 . . 58.048(13)
Pd2 Zn3 Zn4 16_445 . 4_555 104.946(18)
Pd2 Zn3 Zn3 6_655 . 7_655 46.666(11)
Pd2 Zn3 Zn3 6_655 . 8_555 109.598(9)
Pd2 Zn3 Zn3 6_655 . 9_555 110.538(9)
Pd2 Zn3 Zn4 6_655 . . 160.285(18)
Pd2 Zn3 Zn4 6_655 . 4_555 106.380(16)
Zn3 Zn3 Zn3 7_655 . 8_555 120.000(14)
Zn3 Zn3 Zn3 7_655 . 9_555 120.000(13)
Zn3 Zn3 Zn4 7_655 . . 153.045(13)
Zn3 Zn3 Zn4 7_655 . 4_555 153.045(13)
Zn3 Zn3 Zn3 8_555 . 9_555 120.00(2)
Zn3 Zn3 Zn4 8_555 . . 63.533(13)
Zn3 Zn3 Zn4 8_555 . 4_555 63.533(13)
Zn3 Zn3 Zn4 9_555 . . 63.533(12)
Zn3 Zn3 Zn4 9_555 . 4_555 63.533(12)
Zn4 Zn3 Zn4 . . 4_555 53.910(19)
Eu1 Zn4 Pd1 . . 25_444 72.441(14)
Eu1 Zn4 Pd1 . . 26_544 72.441(14)
Eu1 Zn4 Pd1 . . 27_554 72.441(14)
Eu1 Zn4 Zn1 . . 25_444 72.441(14)
Eu1 Zn4 Zn1 . . 26_544 72.441(14)
Eu1 Zn4 Zn1 . . 27_554 72.441(14)
Eu1 Zn4 Zn2 . . 16_445 68.353(16)
Eu1 Zn4 Zn2 . . 17_455 68.353(16)
Eu1 Zn4 Zn2 . . 18_555 68.353(16)
Eu1 Zn4 Pd2 . . 16_445 68.353(16)
Eu1 Zn4 Pd2 . . 17_455 68.353(16)
Eu1 Zn4 Pd2 . . 18_555 68.353(16)
Eu1 Zn4 Zn3 . . . 116.955(13)
Eu1 Zn4 Zn3 . . 2_555 116.955(13)
Eu1 Zn4 Zn3 . . 3_555 116.955(13)
Eu1 Zn4 Zn3 . . 7_555 116.955(13)
Eu1 Zn4 Zn3 . . 8_555 116.955(13)
Eu1 Zn4 Zn3 . . 9_555 116.955(13)
Eu1 Zn4 Zn4 . . 4_555 180.0(5)
Pd1 Zn4 Pd1 25_444 . 26_544 111.314(14)
Pd1 Zn4 Pd1 25_444 . 27_554 111.314(14)
Pd1 Zn4 Zn1 25_444 . 25_444 0.0(5)
Pd1 Zn4 Zn1 25_444 . 26_544 111.314(14)
Pd1 Zn4 Zn1 25_444 . 27_554 111.314(14)
Pd1 Zn4 Zn2 25_444 . 16_445 56.333(8)
Pd1 Zn4 Zn2 25_444 . 17_455 56.333(9)
Pd1 Zn4 Zn2 25_444 . 18_555 140.79(3)
Pd1 Zn4 Pd2 25_444 . 16_445 56.333(8)
Pd1 Zn4 Pd2 25_444 . 17_455 56.333(9)
Pd1 Zn4 Pd2 25_444 . 18_555 140.79(3)
Pd1 Zn4 Zn3 25_444 . . 97.860(6)
Pd1 Zn4 Zn3 25_444 . 2_555 150.777(9)
Pd1 Zn4 Zn3 25_444 . 3_555 53.186(9)
Pd1 Zn4 Zn3 25_444 . 7_555 97.860(7)
Pd1 Zn4 Zn3 25_444 . 8_555 53.186(7)
Pd1 Zn4 Zn3 25_444 . 9_555 150.777(14)
Pd1 Zn4 Zn4 25_444 . 4_555 107.559(14)
Pd1 Zn4 Pd1 26_544 . 27_554 111.314(14)
Pd1 Zn4 Zn1 26_544 . 25_444 111.314(14)
Pd1 Zn4 Zn1 26_544 . 26_544 0.0(5)
Pd1 Zn4 Zn1 26_544 . 27_554 111.314(14)
Pd1 Zn4 Zn2 26_544 . 16_445 56.333(8)
Pd1 Zn4 Zn2 26_544 . 17_455 140.79(3)
Pd1 Zn4 Zn2 26_544 . 18_555 56.333(9)
Pd1 Zn4 Pd2 26_544 . 16_445 56.333(8)
Pd1 Zn4 Pd2 26_544 . 17_455 140.79(3)
Pd1 Zn4 Pd2 26_544 . 18_555 56.333(9)
Pd1 Zn4 Zn3 26_544 . . 53.186(7)
Pd1 Zn4 Zn3 26_544 . 2_555 97.860(7)
Pd1 Zn4 Zn3 26_544 . 3_555 150.777(14)
Pd1 Zn4 Zn3 26_544 . 7_555 150.777(9)
Pd1 Zn4 Zn3 26_544 . 8_555 97.860(6)
Pd1 Zn4 Zn3 26_544 . 9_555 53.186(9)
Pd1 Zn4 Zn4 26_544 . 4_555 107.559(14)
Pd1 Zn4 Zn1 27_554 . 25_444 111.314(14)
Pd1 Zn4 Zn1 27_554 . 26_544 111.314(14)
Pd1 Zn4 Zn1 27_554 . 27_554 0.0(5)
Pd1 Zn4 Zn2 27_554 . 16_445 140.79(3)
Pd1 Zn4 Zn2 27_554 . 17_455 56.333(10)
Pd1 Zn4 Zn2 27_554 . 18_555 56.333(10)
Pd1 Zn4 Pd2 27_554 . 16_445 140.79(3)
Pd1 Zn4 Pd2 27_554 . 17_455 56.333(10)
Pd1 Zn4 Pd2 27_554 . 18_555 56.333(10)
Pd1 Zn4 Zn3 27_554 . . 150.777(9)
Pd1 Zn4 Zn3 27_554 . 2_555 53.186(6)
Pd1 Zn4 Zn3 27_554 . 3_555 97.860(13)
Pd1 Zn4 Zn3 27_554 . 7_555 53.186(6)
Pd1 Zn4 Zn3 27_554 . 8_555 150.777(9)
Pd1 Zn4 Zn3 27_554 . 9_555 97.860(13)
Pd1 Zn4 Zn4 27_554 . 4_555 107.559(14)
Zn1 Zn4 Zn1 25_444 . 26_544 111.314(14)
Zn1 Zn4 Zn1 25_444 . 27_554 111.314(14)
Zn1 Zn4 Zn2 25_444 . 16_445 56.333(8)
Zn1 Zn4 Zn2 25_444 . 17_455 56.333(9)
Zn1 Zn4 Zn2 25_444 . 18_555 140.79(3)
Zn1 Zn4 Pd2 25_444 . 16_445 56.333(8)
Zn1 Zn4 Pd2 25_444 . 17_455 56.333(9)
Zn1 Zn4 Pd2 25_444 . 18_555 140.79(3)
Zn1 Zn4 Zn3 25_444 . . 97.860(6)
Zn1 Zn4 Zn3 25_444 . 2_555 150.777(9)
Zn1 Zn4 Zn3 25_444 . 3_555 53.186(9)
Zn1 Zn4 Zn3 25_444 . 7_555 97.860(7)
Zn1 Zn4 Zn3 25_444 . 8_555 53.186(7)
Zn1 Zn4 Zn3 25_444 . 9_555 150.777(14)
Zn1 Zn4 Zn4 25_444 . 4_555 107.559(14)
Zn1 Zn4 Zn1 26_544 . 27_554 111.314(14)
Zn1 Zn4 Zn2 26_544 . 16_445 56.333(8)
Zn1 Zn4 Zn2 26_544 . 17_455 140.79(3)
Zn1 Zn4 Zn2 26_544 . 18_555 56.333(9)
Zn1 Zn4 Pd2 26_544 . 16_445 56.333(8)
Zn1 Zn4 Pd2 26_544 . 17_455 140.79(3)
Zn1 Zn4 Pd2 26_544 . 18_555 56.333(9)
Zn1 Zn4 Zn3 26_544 . . 53.186(7)
Zn1 Zn4 Zn3 26_544 . 2_555 97.860(7)
Zn1 Zn4 Zn3 26_544 . 3_555 150.777(14)
Zn1 Zn4 Zn3 26_544 . 7_555 150.777(9)
Zn1 Zn4 Zn3 26_544 . 8_555 97.860(6)
Zn1 Zn4 Zn3 26_544 . 9_555 53.186(9)
Zn1 Zn4 Zn4 26_544 . 4_555 107.559(14)
Zn1 Zn4 Zn2 27_554 . 16_445 140.79(3)
Zn1 Zn4 Zn2 27_554 . 17_455 56.333(10)
Zn1 Zn4 Zn2 27_554 . 18_555 56.333(10)
Zn1 Zn4 Pd2 27_554 . 16_445 140.79(3)
Zn1 Zn4 Pd2 27_554 . 17_455 56.333(10)
Zn1 Zn4 Pd2 27_554 . 18_555 56.333(10)
Zn1 Zn4 Zn3 27_554 . . 150.777(9)
Zn1 Zn4 Zn3 27_554 . 2_555 53.186(6)
Zn1 Zn4 Zn3 27_554 . 3_555 97.860(13)
Zn1 Zn4 Zn3 27_554 . 7_555 53.186(6)
Zn1 Zn4 Zn3 27_554 . 8_555 150.777(9)
Zn1 Zn4 Zn3 27_554 . 9_555 97.860(13)
Zn1 Zn4 Zn4 27_554 . 4_555 107.559(14)
Zn2 Zn4 Zn2 16_445 . 17_455 107.211(18)
Zn2 Zn4 Zn2 16_445 . 18_555 107.211(18)
Zn2 Zn4 Pd2 16_445 . 16_445 0.0(5)
Zn2 Zn4 Pd2 16_445 . 17_455 107.211(18)
Zn2 Zn4 Pd2 16_445 . 18_555 107.211(18)
Zn2 Zn4 Zn3 16_445 . . 56.613(10)
Zn2 Zn4 Zn3 16_445 . 2_555 152.216(7)
Zn2 Zn4 Zn3 16_445 . 3_555 99.626(13)
Zn2 Zn4 Zn3 16_445 . 7_555 152.216(7)
Zn2 Zn4 Zn3 16_445 . 8_555 56.613(10)
Zn2 Zn4 Zn3 16_445 . 9_555 99.626(13)
Zn2 Zn4 Zn4 16_445 . 4_555 111.647(16)
Zn2 Zn4 Zn2 17_455 . 18_555 107.211(18)
Zn2 Zn4 Pd2 17_455 . 16_445 107.211(18)
Zn2 Zn4 Pd2 17_455 . 17_455 0.0(5)
Zn2 Zn4 Pd2 17_455 . 18_555 107.211(18)
Zn2 Zn4 Zn3 17_455 . . 152.216(8)
Zn2 Zn4 Zn3 17_455 . 2_555 99.626(8)
Zn2 Zn4 Zn3 17_455 . 3_555 56.613(12)
Zn2 Zn4 Zn3 17_455 . 7_555 56.613(11)
Zn2 Zn4 Zn3 17_455 . 8_555 99.626(9)
Zn2 Zn4 Zn3 17_455 . 9_555 152.216(14)
Zn2 Zn4 Zn4 17_455 . 4_555 111.647(16)
Zn2 Zn4 Pd2 18_555 . 16_445 107.211(18)
Zn2 Zn4 Pd2 18_555 . 17_455 107.211(18)
Zn2 Zn4 Pd2 18_555 . 18_555 0.0(5)
Zn2 Zn4 Zn3 18_555 . . 99.626(9)
Zn2 Zn4 Zn3 18_555 . 2_555 56.613(11)
Zn2 Zn4 Zn3 18_555 . 3_555 152.216(14)
Zn2 Zn4 Zn3 18_555 . 7_555 99.626(8)
Zn2 Zn4 Zn3 18_555 . 8_555 152.216(8)
Zn2 Zn4 Zn3 18_555 . 9_555 56.613(12)
Zn2 Zn4 Zn4 18_555 . 4_555 111.647(16)
Pd2 Zn4 Pd2 16_445 . 17_455 107.211(18)
Pd2 Zn4 Pd2 16_445 . 18_555 107.211(18)
Pd2 Zn4 Zn3 16_445 . . 56.613(10)
Pd2 Zn4 Zn3 16_445 . 2_555 152.216(7)
Pd2 Zn4 Zn3 16_445 . 3_555 99.626(13)
Pd2 Zn4 Zn3 16_445 . 7_555 152.216(7)
Pd2 Zn4 Zn3 16_445 . 8_555 56.613(10)
Pd2 Zn4 Zn3 16_445 . 9_555 99.626(13)
Pd2 Zn4 Zn4 16_445 . 4_555 111.647(16)
Pd2 Zn4 Pd2 17_455 . 18_555 107.211(18)
Pd2 Zn4 Zn3 17_455 . . 152.216(8)
Pd2 Zn4 Zn3 17_455 . 2_555 99.626(8)
Pd2 Zn4 Zn3 17_455 . 3_555 56.613(12)
Pd2 Zn4 Zn3 17_455 . 7_555 56.613(11)
Pd2 Zn4 Zn3 17_455 . 8_555 99.626(9)
Pd2 Zn4 Zn3 17_455 . 9_555 152.216(14)
Pd2 Zn4 Zn4 17_455 . 4_555 111.647(16)
Pd2 Zn4 Zn3 18_555 . . 99.626(9)
Pd2 Zn4 Zn3 18_555 . 2_555 56.613(11)
Pd2 Zn4 Zn3 18_555 . 3_555 152.216(14)
Pd2 Zn4 Zn3 18_555 . 7_555 99.626(8)
Pd2 Zn4 Zn3 18_555 . 8_555 152.216(8)
Pd2 Zn4 Zn3 18_555 . 9_555 56.613(12)
Pd2 Zn4 Zn4 18_555 . 4_555 111.647(16)
Zn3 Zn4 Zn3 . . 2_555 101.057(16)
Zn3 Zn4 Zn3 . . 3_555 101.057(18)
Zn3 Zn4 Zn3 . . 7_555 126.09(3)
Zn3 Zn4 Zn3 . . 8_555 52.934(8)
Zn3 Zn4 Zn3 . . 9_555 52.934(13)
Zn3 Zn4 Zn4 . . 4_555 63.045(13)
Zn3 Zn4 Zn3 2_555 . 3_555 101.057(18)
Zn3 Zn4 Zn3 2_555 . 7_555 52.934(8)
Zn3 Zn4 Zn3 2_555 . 8_555 126.09(3)
Zn3 Zn4 Zn3 2_555 . 9_555 52.934(13)
Zn3 Zn4 Zn4 2_555 . 4_555 63.045(13)
Zn3 Zn4 Zn3 3_555 . 7_555 52.934(13)
Zn3 Zn4 Zn3 3_555 . 8_555 52.934(13)
Zn3 Zn4 Zn3 3_555 . 9_555 126.09(3)
Zn3 Zn4 Zn4 3_555 . 4_555 63.045(13)
Zn3 Zn4 Zn3 7_555 . 8_555 101.057(16)
Zn3 Zn4 Zn3 7_555 . 9_555 101.057(18)
Zn3 Zn4 Zn4 7_555 . 4_555 63.045(13)
Zn3 Zn4 Zn3 8_555 . 9_555 101.057(18)
Zn3 Zn4 Zn4 8_555 . 4_555 63.045(13)
Zn3 Zn4 Zn4 9_555 . 4_555 63.045(13)

loop_
_geom_bond_atom_site_label_1
_geom_bond_atom_site_label_2
_geom_bond_site_symmetry_1
_geom_bond_site_symmetry_2
_geom_bond_distance
Eu1 Pd1 . 25_444 3.5480(6)
Eu1 Pd1 . 26_544 3.5480(6)
Eu1 Pd1 . 27_554 3.5480(4)
Eu1 Zn1 . 25_444 3.5480(6)
Eu1 Zn1 . 26_544 3.5480(6)
Eu1 Zn1 . 27_554 3.5480(4)
Eu1 Zn2 . 13_445 3.2489(5)
Eu1 Zn2 . 14_555 3.2489(6)
Eu1 Zn2 . 15_455 3.2489(6)
Eu1 Zn2 . 16_445 3.3971(5)
Eu1 Zn2 . 28_445 3.4962(5)
Eu1 Zn2 . 17_455 3.3971(7)
Eu1 Zn2 . 29_555 3.4962(7)
Eu1 Zn2 . 18_555 3.3971(7)
Eu1 Zn2 . 30_545 3.4962(7)
Eu1 Pd2 . 13_445 3.2489(5)
Eu1 Pd2 . 14_555 3.2489(6)
Eu1 Pd2 . 15_455 3.2489(6)
Eu1 Pd2 . 16_445 3.3971(5)
Eu1 Pd2 . 28_445 3.4962(5)
Eu1 Pd2 . 17_455 3.3971(7)
Eu1 Pd2 . 29_555 3.4962(7)
Eu1 Pd2 . 18_555 3.3971(7)
Eu1 Pd2 . 30_545 3.4962(7)
Eu1 Zn3 . 13_455 3.2567(5)
Eu1 Zn3 . 14_445 3.2567(8)
Eu1 Zn3 . 15_555 3.2567(7)
Eu1 Zn3 . 19_555 3.2567(8)
Eu1 Zn3 . 20_455 3.2567(5)
Eu1 Zn3 . 21_445 3.2567(7)
Eu1 Zn4 . . 3.2002(10)
Pd1 Zn1 . . 0
Pd1 Zn2 . 13_445 2.6426(6)
Pd1 Zn2 . 15_555 2.6426(4)
Pd1 Zn2 . 28_545 2.6426(6)
Pd1 Zn2 . 29_555 2.6426(4)
Pd1 Pd2 . 13_445 2.6426(6)
Pd1 Pd2 . 15_555 2.6426(4)
Pd1 Pd2 . 28_545 2.6426(6)
Pd1 Pd2 . 29_555 2.6426(4)
Pd1 Zn3 . 26_545 2.6048(4)
Pd1 Zn3 . 15_555 2.6048(5)
Pd1 Zn3 . 20_555 2.6048(4)
Pd1 Zn3 . 33_545 2.6048(5)
Pd1 Zn4 . 13_555 2.7763(6)
Pd1 Zn4 . 28_545 2.7763(6)
Zn1 Zn2 . 13_445 2.6426(6)
Zn1 Zn2 . 15_555 2.6426(4)
Zn1 Zn2 . 28_545 2.6426(6)
Zn1 Zn2 . 29_555 2.6426(4)
Zn1 Pd2 . 13_445 2.6426(6)
Zn1 Pd2 . 15_555 2.6426(4)
Zn1 Pd2 . 28_545 2.6426(6)
Zn1 Pd2 . 29_555 2.6426(4)
Zn1 Zn3 . 26_545 2.6048(4)
Zn1 Zn3 . 15_555 2.6048(5)
Zn1 Zn3 . 20_555 2.6048(4)
Zn1 Zn3 . 33_545 2.6048(5)
Zn1 Zn4 . 13_555 2.7763(6)
Zn1 Zn4 . 28_545 2.7763(6)
Zn2 Zn2 . 17_565 2.7022(6)
Zn2 Zn2 . 18_555 2.7022(6)
Zn2 Pd2 . . 0
Zn2 Pd2 . 17_565 2.7022(6)
Zn2 Pd2 . 18_555 2.7022(6)
Zn2 Zn3 . 14_555 2.7765(6)
Zn2 Zn3 . 3_665 2.7556(6)
Zn2 Zn3 . 19_555 2.7765(6)
Zn2 Zn3 . 9_555 2.7556(6)
Zn2 Zn4 . 16_555 2.8214(4)
Pd2 Pd2 . 17_565 2.7022(6)
Pd2 Pd2 . 18_555 2.7022(6)
Pd2 Zn3 . 14_555 2.7765(6)
Pd2 Zn3 . 3_665 2.7556(6)
Pd2 Zn3 . 19_555 2.7765(6)
Pd2 Zn3 . 9_555 2.7556(6)
Pd2 Zn4 . 16_555 2.8214(4)
Zn3 Zn3 . 7_655 3.7820(9)
Zn3 Zn3 . 8_555 2.6936(7)
Zn3 Zn3 . 9_555 2.6936(7)
Zn3 Zn4 . . 3.0219(6)
Zn3 Zn4 . 4_555 3.0219(6)
Zn4 Zn4 . 4_555 2.7396(11)

loop_
_twin_individual_id
_twin_individual_mass_fraction_refined
_twin_individual_twin_matrix_11
_twin_individual_twin_matrix_12
_twin_individual_twin_matrix_13
_twin_individual_twin_matrix_21
_twin_individual_twin_matrix_22
_twin_individual_twin_matrix_23
_twin_individual_twin_matrix_31
_twin_individual_twin_matrix_32
_twin_individual_twin_matrix_33
1 0.971(4) 1 0 0 0 1 0 0 0 1
2 0.029(4) -1 0 0 0 -1 0 0 0 1
